data_7128638
loop_
_publ_author_name
'Li, Chifeng'
'Yamaguchi, Kazuya'
'Suzuki, Kosuke'

_publ_section_title
;
 Synthesis of a phosphomolybdate with a tetranuclear vanadium core by
 installing vanadium atoms in a lacunary template using the protecting
 group strategy.
;
_journal_issue 64
_journal_name_full 'Chemical communications (Cambridge, England)'
_journal_page_first 7882
_journal_page_last 7885
_journal_paper_doi 10.1039/d1cc03099j
_journal_volume 57
_journal_year 2021
_chemical_formula_moiety '1(Mo9 O41 P V4), 2(C16 H36 N), 1(C H2 Cl2)'
_chemical_formula_sum 'C33 H74 Cl2 Mo9 N2 O41 P V4'
_chemical_formula_weight 2324.03
_space_group_crystal_system monoclinic
_space_group_IT_number 15
_space_group_name_Hall '-C 2yc'
_space_group_name_H-M_alt 'C 1 2/c 1'
_atom_sites_solution_hydrogens geom
_audit_creation_date 2021-07-02
_audit_creation_method
;
Olex2 1.3
(compiled 2020.11.12 svn.r5f609507 for OlexSys, GUI svn.r6272)
;
_audit_update_record
;
2021-07-04 deposited with the CCDC.	2021-07-07 downloaded from the CCDC.
;
_cell_angle_alpha 90
_cell_angle_beta 117.802(3)
_cell_angle_gamma 90
_cell_formula_units_Z 8
_cell_length_a 55.5617(14)
_cell_length_b 14.4627(2)
_cell_length_c 24.0687(6)
_cell_measurement_reflns_used 42449
_cell_measurement_temperature 123(2)
_cell_measurement_theta_max 30.9050
_cell_measurement_theta_min 1.9380
_cell_volume 17108.3(8)
_computing_cell_refinement 'CrysAlisPro 1.171.39.46 (Rigaku OD, 2018)'
_computing_data_collection 'CrysAlisPro 1.171.39.46 (Rigaku OD, 2018)'
_computing_data_reduction 'CrysAlisPro 1.171.39.46 (Rigaku OD, 2018)'
_computing_molecular_graphics 'Olex2 1.3 (Dolomanov et al., 2009)'
_computing_publication_material 'Olex2 1.3 (Dolomanov et al., 2009)'
_computing_structure_refinement 'SHELXL 2018/3 (Sheldrick, 2015)'
_computing_structure_solution 'SHELXS-2013/1 (Sheldrick, 2013)'
_diffrn_ambient_temperature 123(2)
_diffrn_measured_fraction_theta_full 0.999
_diffrn_measured_fraction_theta_max 0.931
_diffrn_measurement_device 'abstract diffractometer'
_diffrn_measurement_device_type 'dtrek-CrysAlisPro-abstract goniometer imported rigaku-d*trek images'
_diffrn_measurement_method '\w scans'
_diffrn_radiation_type MoK\a
_diffrn_radiation_wavelength 0.71073
_diffrn_reflns_av_R_equivalents 0.0635
_diffrn_reflns_av_unetI/netI 0.0623
_diffrn_reflns_Laue_measured_fraction_full 0.999
_diffrn_reflns_Laue_measured_fraction_max 0.931
_diffrn_reflns_limit_h_max 77
_diffrn_reflns_limit_h_min -80
_diffrn_reflns_limit_k_max 19
_diffrn_reflns_limit_k_min -20
_diffrn_reflns_limit_l_max 34
_diffrn_reflns_limit_l_min -34
_diffrn_reflns_number 120215
_diffrn_reflns_point_group_measured_fraction_full 0.999
_diffrn_reflns_point_group_measured_fraction_max 0.931
_diffrn_reflns_theta_full 25.242
_diffrn_reflns_theta_max 31.143
_diffrn_reflns_theta_min 2.229
_diffrn_source 'fine-focus sealed X-ray tube'
_diffrn_source_type 'Enhance (Mo) X-ray Source'
_exptl_absorpt_coefficient_mu 1.841
_exptl_absorpt_correction_T_max 1.00000
_exptl_absorpt_correction_T_min 0.86670
_exptl_absorpt_correction_type multi-scan
_exptl_absorpt_process_details
;
CrysAlisPro 1.171.40.53 (Rigaku Oxford Diffraction, 2019)
Empirical absorption correction using spherical harmonics,
 implemented in SCALE3 ABSPACK scaling algorithm.
;
_exptl_crystal_colour Orange
_exptl_crystal_density_diffrn 1.805
_exptl_crystal_density_method 'Not measured'
_exptl_crystal_description Block
_exptl_crystal_F_000 9064
_exptl_crystal_size_max 0.050
_exptl_crystal_size_mid 0.050
_exptl_crystal_size_min 0.010
_refine_diff_density_max 1.222
_refine_diff_density_min -1.002
_refine_diff_density_rms 0.142
_refine_ls_extinction_method none
_refine_ls_goodness_of_fit_ref 1.012
_refine_ls_hydrogen_treatment constr
_refine_ls_matrix_type full
_refine_ls_number_parameters 883
_refine_ls_number_reflns 25694
_refine_ls_number_restraints 132
_refine_ls_restrained_S_all 1.018
_refine_ls_R_factor_all 0.1177
_refine_ls_R_factor_gt 0.0777
_refine_ls_shift/su_max 0.001
_refine_ls_shift/su_mean 0.000
_refine_ls_structure_factor_coef Fsqd
_refine_ls_weighting_details 'w=1/[\s^2^(Fo^2^)+(0.0621P)^2^+246.8549P] where P=(Fo^2^+2Fc^2^)/3'
_refine_ls_weighting_scheme calc
_refine_ls_wR_factor_gt 0.1682
_refine_ls_wR_factor_ref 0.1867
_reflns_Friedel_coverage 0.000
_reflns_number_gt 17091
_reflns_number_total 25694
_reflns_threshold_expression 'I > 2\s(I)'
_cod_data_source_file d1cc03099j2.cif
_cod_data_source_block II
_cod_depositor_comments 'Adding full bibliography for 7128638.cif.'
_cod_original_formula_sum 'C33 H74 Cl2 Mo9 N2 O41 P1 V4'
_cod_database_code 7128638
_shelx_shelxl_version_number 2018/3
_shelx_space_group_comment
;
The symmetry employed for this shelxl refinement is uniquely defined
by the following loop, which should always be used as a source of
symmetry information in preference to the above space-group names.
They are only intended as comments.
;
_oxdiff_exptl_absorpt_empirical_full_min 0.536
_oxdiff_exptl_absorpt_empirical_full_max 1.895
_oxdiff_exptl_absorpt_empirical_details
;
Empirical correction (ABSPACK) includes:
- Absorption correction using spherical harmonics
- Frame scaling
- Detector area scaling
;
_olex2_refinement_description
;
1. Fixed Uiso
 At 1.2 times of:
  All C(H,H) groups
 At 1.5 times of:
  All C(H,H,H) groups
2. Uiso/Uaniso restraints and constraints
V2 \\sim O42 \\sim O33 \\sim O34 \\sim O35 \\sim O36: within 1.9A with sigma of
0.005 and sigma for terminal atoms of 0.01 within 1.9A
V106 \\sim O6 \\sim O19 \\sim O20 \\sim O27 \\sim O28: within 1.9A with sigma
of 0.005 and sigma for terminal atoms of 0.01 within 1.9A
V108 \\sim O8 \\sim O23 \\sim O24 \\sim O31 \\sim O32: within 1.9A with sigma
of 0.005 and sigma for terminal atoms of 0.01 within 1.9A
V109 \\sim O8 \\sim O26 \\sim O27 \\sim O33 \\sim O36: within 1.9A with sigma
of 0.001 and sigma for terminal atoms of 0.002 within 1.9A
V110 \\sim O10 \\sim O25 \\sim O33 \\sim O34 \\sim O32: within 1.9A with sigma
of 0.005 and sigma for terminal atoms of 0.01 within 1.9A
V111 \\sim O11 \\sim O30 \\sim O31 \\sim O34 \\sim O35: within 1.9A with sigma
of 0.005 and sigma for terminal atoms of 0.01 within 1.9A
V112 \\sim O12 \\sim O28 \\sim O29 \\sim O35 \\sim O36: within 1.9A with sigma
of 0.005 and sigma for terminal atoms of 0.01 within 1.9A
V101 \\sim O1 \\sim O13 \\sim O16 \\sim O17 \\sim O24: within 1.9A with sigma
of 0.005 and sigma for terminal atoms of 0.01 within 1.9A
Uanis(Mo1) = Uanis(V101)
Uanis(Mo2) = Uanis(V102)
Uanis(Mo3) = Uanis(V103)
Uanis(Mo4) = Uanis(V104)
Uanis(Mo5) = Uanis(V105)
Uanis(Mo6) = Uanis(V106)
Uanis(Mo7) = Uanis(V107)
Uanis(Mo8) = Uanis(V108)
Uanis(Mo9) = Uanis(V109)
Uanis(Mo10) = Uanis(V110)
Uanis(Mo11) = Uanis(V111)
Uanis(Mo12) = Uanis(V112)
3. Others
 Fixed Sof: V1(0.7) O41(0.7) Mo1(0.65) Mo2(0.65) Mo3(0.65) Mo4(0.65) Mo5(0.65)
 Mo7(0.65) V101(0.35) V102(0.35) V103(0.35) V104(0.35) V105(0.35) V107(0.35)
 V2(0.3) O42(0.3) Mo6(0.85) Mo8(0.85) Mo9(0.85) Mo10(0.85) Mo11(0.85)
 Mo12(0.85) V106(0.15) V108(0.15) V109(0.15) V110(0.15) V111(0.15) V112(0.15)
4.a Secondary CH2 refined with riding coordinates:
 C1(H1A,H1B), C11(H11A,H11B), C12(H12A,H12B), C13(H13A,H13B), C21(H21A,H21B),
 C22(H22A,H22B), C23(H23A,H23B), C31(H31A,H31B), C32(H32A,H32B), C33(H33A,H33B),
  C41(H41A,H41B), C42(H42A,H42B), C43(H43A,H43B), C51(H51A,H51B), C52(H52A,
 H52B), C53(H53A,H53B), C61(H61A,H61B), C62(H62A,H62B), C63(H63A,H63B),
 C71(H71A,H71B), C72(H72A,H72B), C73(H73A,H73B), C81(H81A,H81B), C82(H82A,H82B),
  C83(H83A,H83B)
4.b Me refined with riding coordinates:
 C14(H14A,H14B,H14C), C24(H24A,H24B,H24C), C34(H34A,H34B,H34C), C44(H44A,H44B,
 H44C), C54(H54A,H54B,H54C), C64(H64A,H64B,H64C), C74(H74A,H74B,H74C), C84(H84A,
 H84B,H84C)
;
_olex2_submission_special_instructions 'No special instructions were received'

loop_
_space_group_symop_operation_xyz
'x, y, z'
'-x, y, -z+1/2'
'x+1/2, y+1/2, z'
'-x+1/2, y+1/2, -z+1/2'
'-x, -y, -z'
'x, -y, z-1/2'
'-x+1/2, -y+1/2, -z'
'x+1/2, -y+1/2, z-1/2'

loop_
_atom_site_label
_atom_site_type_symbol
_atom_site_fract_x
_atom_site_fract_y
_atom_site_fract_z
_atom_site_U_iso_or_equiv
_atom_site_adp_type
_atom_site_occupancy
_atom_site_site_symmetry_order
_atom_site_calc_flag
_atom_site_refinement_flags_posn
_atom_site_refinement_flags_adp
_atom_site_refinement_flags_occupancy
_atom_site_disorder_assembly
_atom_site_disorder_group
V1 V 0.69752(3) 0.69377(11) 0.52783(8) 0.0347(3) Uani 0.7 1 d . . P . .
O41 O 0.72672(13) 0.7152(5) 0.5352(4) 0.057(2) Uani 0.7 1 d . . P . .
Mo1 Mo 0.67537(6) 0.5001(3) 0.4954(2) 0.0293(4) Uani 0.65 1 d . . P . .
Mo2 Mo 0.69096(5) 0.65234(18) 0.64074(10) 0.0348(4) Uani 0.65 1 d . . P . .
Mo3 Mo 0.66564(5) 0.84848(17) 0.54025(14) 0.0322(3) Uani 0.65 1 d . . P . .
Mo4 Mo 0.65247(11) 0.6905(2) 0.3999(2) 0.0348(4) Uani 0.65 1 d . . P . .
Mo5 Mo 0.64699(3) 0.44764(19) 0.60278(13) 0.0362(4) Uani 0.65 1 d . . P . .
Mo7 Mo 0.60009(11) 0.8400(5) 0.4046(3) 0.0364(5) Uani 0.65 1 d . . P . .
V101 V 0.6794(3) 0.5059(12) 0.5000(9) 0.0293(4) Uani 0.35 1 d . U P . .
V102 V 0.6946(2) 0.6525(8) 0.6318(5) 0.0348(4) Uani 0.35 1 d . . P . .
V103 V 0.6700(2) 0.8387(7) 0.5379(6) 0.0322(3) Uani 0.35 1 d . . P . .
V104 V 0.6510(4) 0.7046(9) 0.3980(10) 0.0348(4) Uani 0.35 1 d . . P . .
V105 V 0.65402(17) 0.4468(8) 0.6073(5) 0.0362(4) Uani 0.35 1 d . . P . .
V107 V 0.5968(4) 0.8344(18) 0.4018(13) 0.0364(5) Uani 0.35 1 d . . P . .
V2 V 0.55749(8) 0.5910(3) 0.49301(19) 0.0399(8) Uani 0.3 1 d . U P . .
O42 O 0.5279(3) 0.5649(13) 0.4864(9) 0.053(4) Uani 0.3 1 d . U P . .
Mo6 Mo 0.64302(2) 0.79144(7) 0.63974(6) 0.0438(3) Uani 0.85 1 d . . P . .
Mo8 Mo 0.61293(3) 0.50463(10) 0.37400(8) 0.0387(3) Uani 0.85 1 d . . P . .
Mo9 Mo 0.59926(2) 0.58493(8) 0.60844(5) 0.0511(3) Uani 0.85 1 d . . P . .
Mo10 Mo 0.58400(2) 0.44744(7) 0.48020(5) 0.0479(2) Uani 0.85 1 d . . P . .
Mo11 Mo 0.56010(2) 0.65208(9) 0.37477(6) 0.0450(3) Uani 0.85 1 d . . P . .
Mo12 Mo 0.57457(2) 0.79122(8) 0.50463(5) 0.0444(2) Uani 0.85 1 d . . P . .
V106 V 0.6362(3) 0.7731(10) 0.6340(8) 0.0438(3) Uani 0.15 1 d . U P . .
V108 V 0.6079(4) 0.5159(15) 0.3756(11) 0.0387(3) Uani 0.15 1 d . U P . .
V109 V 0.6093(3) 0.5735(11) 0.6238(7) 0.0511(3) Uani 0.15 1 d . U P . .
V110 V 0.5940(2) 0.4346(10) 0.4917(7) 0.0479(2) Uani 0.15 1 d . U P . .
V111 V 0.5565(3) 0.6705(13) 0.3822(9) 0.0450(3) Uani 0.15 1 d . U P . .
V112 V 0.5684(3) 0.7749(11) 0.4880(7) 0.0444(2) Uani 0.15 1 d . U P . .
O1 O 0.70211(10) 0.4365(3) 0.5075(2) 0.0462(11) Uani 1 1 d . U . . .
O2 O 0.72281(11) 0.6365(3) 0.6962(2) 0.0538(14) Uani 1 1 d . . . . .
O3 O 0.68402(9) 0.9392(3) 0.5417(2) 0.0440(12) Uani 1 1 d . . . . .
O4 O 0.66583(10) 0.7384(3) 0.3581(2) 0.0400(11) Uani 1 1 d . . . . .
O5 O 0.66450(12) 0.3606(3) 0.6488(2) 0.0530(14) Uani 1 1 d . . . . .
O7 O 0.59378(10) 0.9321(3) 0.3601(2) 0.0433(11) Uani 1 1 d . . . . .
O6 O 0.64414(12) 0.8514(4) 0.6995(2) 0.0558(13) Uani 1 1 d . U . . .
O8 O 0.60148(11) 0.4371(3) 0.3121(2) 0.0494(12) Uani 1 1 d . U . . .
O9 O 0.58664(16) 0.5750(5) 0.6580(3) 0.081(2) Uani 1 1 d . . . . .
O10 O 0.56420(12) 0.3564(4) 0.4545(3) 0.0589(13) Uani 1 1 d . U . . .
O11 O 0.53027(10) 0.6329(4) 0.3147(3) 0.0582(14) Uani 1 1 d . U . . .
O12 O 0.55202(11) 0.8505(4) 0.5175(3) 0.0569(12) Uani 1 1 d . U . . .
O13 O 0.69433(8) 0.5906(3) 0.5690(2) 0.0336(9) Uani 1 1 d . . . . .
O14 O 0.69650(9) 0.7613(3) 0.5958(2) 0.0383(10) Uani 1 1 d . . . . .
O15 O 0.67137(8) 0.7724(3) 0.4774(2) 0.0318(9) Uani 1 1 d . . . . .
O16 O 0.68160(9) 0.6101(3) 0.4541(2) 0.0388(10) Uani 1 1 d . . . . .
O17 O 0.66257(9) 0.4466(3) 0.5456(2) 0.0369(10) Uani 1 1 d . . . . .
O18 O 0.67313(10) 0.5483(3) 0.6425(2) 0.0408(11) Uani 1 1 d . . . . .
O19 O 0.67737(10) 0.7270(3) 0.6786(2) 0.0410(11) Uani 1 1 d . . . . .
O20 O 0.65902(9) 0.8722(3) 0.6065(2) 0.0381(10) Uani 1 1 d . . . . .
O21 O 0.63256(8) 0.8737(3) 0.4788(2) 0.0321(9) Uani 1 1 d . . . . .
O22 O 0.62265(8) 0.7704(3) 0.3823(2) 0.0343(9) Uani 1 1 d . . . . .
O23 O 0.63180(9) 0.6002(3) 0.3505(2) 0.0375(10) Uani 1 1 d . . . . .
O24 O 0.64969(9) 0.4549(3) 0.4227(2) 0.0376(10) Uani 1 1 d . . . . .
O25 O 0.61663(10) 0.3863(3) 0.5426(2) 0.0440(10) Uani 1 1 d . U . . .
O26 O 0.62727(12) 0.4899(4) 0.6420(3) 0.0521(6) Uani 1 1 d . U . . .
O27 O 0.62599(12) 0.6767(4) 0.6456(2) 0.0515(6) Uani 1 1 d . U . . .
O28 O 0.60775(10) 0.8208(3) 0.5731(2) 0.0425(10) Uani 1 1 d . U . . .
O29 O 0.58026(9) 0.8701(3) 0.4509(2) 0.0403(10) Uani 1 1 d . U . . .
O30 O 0.56947(9) 0.7658(3) 0.3525(2) 0.0409(10) Uani 1 1 d . U . . .
O31 O 0.58407(9) 0.5897(3) 0.3530(2) 0.0412(10) Uani 1 1 d . U . . .
O32 O 0.60200(9) 0.4452(3) 0.4267(2) 0.0392(9) Uani 1 1 d . U . . .
O33 O 0.57736(10) 0.4937(4) 0.5448(2) 0.0479(11) Uani 1 1 d . U . . .
O34 O 0.56384(9) 0.5450(3) 0.4278(2) 0.0444(11) Uani 1 1 d . U . . .
O35 O 0.54930(10) 0.7187(4) 0.4303(3) 0.0568(12) Uani 1 1 d . U . . .
O36 O 0.57720(10) 0.6760(4) 0.5505(2) 0.0439(10) Uani 1 1 d . U . . .
O37 O 0.63749(8) 0.6062(3) 0.46444(19) 0.0286(8) Uani 1 1 d . . . . .
O38 O 0.64733(9) 0.7064(3) 0.55737(19) 0.0324(9) Uani 1 1 d . . . . .
O39 O 0.61810(9) 0.5668(3) 0.5364(2) 0.0353(10) Uani 1 1 d . . . . .
O40 O 0.60086(9) 0.7048(3) 0.4659(2) 0.0340(9) Uani 1 1 d . . . . .
P1 P 0.62590(3) 0.64593(10) 0.50585(7) 0.0263(3) Uani 1 1 d . . . . .
N1 N 0.72445(10) 0.6078(4) 0.3243(2) 0.0329(11) Uani 1 1 d . . . . .
N2 N 0.63366(12) 1.1587(3) 0.4581(3) 0.0375(12) Uani 1 1 d . . . . .
C1 C 0.5811(3) 0.9006(9) 0.6689(6) 0.105(4) Uani 1 1 d . . . . .
H1A H 0.567241 0.902380 0.625267 0.127 Uiso 1 1 calc R U . . .
H1B H 0.598274 0.918347 0.670587 0.127 Uiso 1 1 calc R U . . .
C11 C 0.73026(14) 0.5768(5) 0.2695(3) 0.0403(15) Uani 1 1 d . . . . .
H11A H 0.731318 0.509832 0.270067 0.048 Uiso 1 1 calc R U . . .
H11B H 0.714751 0.594354 0.230172 0.048 Uiso 1 1 calc R U . . .
C12 C 0.75507(15) 0.6135(5) 0.2693(3) 0.0423(15) Uani 1 1 d . . . . .
H12A H 0.771001 0.589859 0.305495 0.051 Uiso 1 1 calc R U . . .
H12B H 0.755233 0.680395 0.272505 0.051 Uiso 1 1 calc R U . . .
C13 C 0.75629(17) 0.5865(5) 0.2105(4) 0.0508(18) Uani 1 1 d . . . . .
H13A H 0.739965 0.608809 0.174647 0.061 Uiso 1 1 calc R U . . .
H13B H 0.756225 0.519597 0.207995 0.061 Uiso 1 1 calc R U . . .
C14 C 0.7807(2) 0.6226(7) 0.2057(5) 0.071(3) Uani 1 1 d . . . . .
H14A H 0.779894 0.602272 0.166868 0.106 Uiso 1 1 calc R U . . .
H14B H 0.780735 0.688977 0.206824 0.106 Uiso 1 1 calc R U . . .
H14C H 0.797025 0.599604 0.240232 0.106 Uiso 1 1 calc R U . . .
C21 C 0.69715(13) 0.5693(5) 0.3110(3) 0.0388(15) Uani 1 1 d . . . . .
H21A H 0.691522 0.599412 0.339106 0.047 Uiso 1 1 calc R U . . .
H21B H 0.684182 0.586745 0.268547 0.047 Uiso 1 1 calc R U . . .
C22 C 0.69499(15) 0.4672(5) 0.3172(3) 0.0456(17) Uani 1 1 d . . . . .
H22A H 0.702404 0.435519 0.293058 0.055 Uiso 1 1 calc R U . . .
H22B H 0.705698 0.449551 0.360898 0.055 Uiso 1 1 calc R U . . .
C23 C 0.66613(16) 0.4377(5) 0.2946(4) 0.0496(18) Uani 1 1 d . . . . .
H23A H 0.657860 0.479168 0.312521 0.060 Uiso 1 1 calc R U . . .
H23B H 0.656487 0.445542 0.249400 0.060 Uiso 1 1 calc R U . . .
C24 C 0.66182(19) 0.3419(5) 0.3093(4) 0.059(2) Uani 1 1 d . . . . .
H24A H 0.642680 0.330523 0.292667 0.088 Uiso 1 1 calc R U . . .
H24B H 0.669304 0.299611 0.290646 0.088 Uiso 1 1 calc R U . . .
H24C H 0.670681 0.333342 0.353964 0.088 Uiso 1 1 calc R U . . .
C31 C 0.72296(15) 0.7137(5) 0.3257(3) 0.0411(15) Uani 1 1 d . . . . .
H31A H 0.717152 0.730753 0.356624 0.049 Uiso 1 1 calc R U . . .
H31B H 0.741167 0.738052 0.340136 0.049 Uiso 1 1 calc R U . . .
C32 C 0.70460(16) 0.7597(5) 0.2654(4) 0.0493(18) Uani 1 1 d . . . . .
H32A H 0.711938 0.752586 0.236164 0.059 Uiso 1 1 calc R U . . .
H32B H 0.686882 0.730186 0.247309 0.059 Uiso 1 1 calc R U . . .
C33 C 0.70152(19) 0.8592(6) 0.2748(5) 0.065(2) Uani 1 1 d . . . . .
H33A H 0.719169 0.889100 0.291927 0.078 Uiso 1 1 calc R U . . .
H33B H 0.694591 0.866434 0.304822 0.078 Uiso 1 1 calc R U . . .
C34 C 0.6821(2) 0.9058(7) 0.2129(5) 0.076(3) Uani 1 1 d . . . . .
H34A H 0.680420 0.970218 0.220212 0.115 Uiso 1 1 calc R U . . .
H34B H 0.689066 0.899579 0.183379 0.115 Uiso 1 1 calc R U . . .
H34C H 0.664520 0.876943 0.196257 0.115 Uiso 1 1 calc R U . . .
C41 C 0.74705(14) 0.5729(5) 0.3855(3) 0.0433(16) Uani 1 1 d . . . . .
H41A H 0.749212 0.507086 0.381474 0.052 Uiso 1 1 calc R U . . .
H41B H 0.763865 0.602764 0.392463 0.052 Uiso 1 1 calc R U . . .
C42 C 0.74305(16) 0.5884(7) 0.4418(4) 0.058(2) Uani 1 1 d . . . . .
H42A H 0.742513 0.654346 0.448505 0.069 Uiso 1 1 calc R U . . .
H42B H 0.725678 0.562473 0.434217 0.069 Uiso 1 1 calc R U . . .
C43 C 0.7654(2) 0.5451(8) 0.5006(4) 0.078(3) Uani 1 1 d . . . . .
H43A H 0.765272 0.479067 0.493228 0.093 Uiso 1 1 calc R U . . .
H43B H 0.782665 0.568679 0.505593 0.093 Uiso 1 1 calc R U . . .
C44 C 0.7649(2) 0.5575(11) 0.5577(5) 0.109(5) Uani 1 1 d . . . . .
H44A H 0.780234 0.526420 0.590524 0.163 Uiso 1 1 calc R U . . .
H44B H 0.765870 0.622290 0.567097 0.163 Uiso 1 1 calc R U . . .
H44C H 0.748392 0.532243 0.554672 0.163 Uiso 1 1 calc R U . . .
C51 C 0.61117(15) 1.2222(5) 0.4142(4) 0.0472(18) Uani 1 1 d . . . . .
H51A H 0.607613 1.267311 0.439326 0.057 Uiso 1 1 calc R U . . .
H51B H 0.617664 1.255738 0.388904 0.057 Uiso 1 1 calc R U . . .
C52 C 0.58452(16) 1.1757(6) 0.3705(4) 0.057(2) Uani 1 1 d . . . . .
H52A H 0.576713 1.147161 0.394853 0.068 Uiso 1 1 calc R U . . .
H52B H 0.587815 1.127575 0.346745 0.068 Uiso 1 1 calc R U . . .
C53 C 0.56484(18) 1.2458(6) 0.3258(5) 0.070(3) Uani 1 1 d . . . . .
H53A H 0.572165 1.272170 0.299836 0.084 Uiso 1 1 calc R U . . .
H53B H 0.562083 1.295395 0.349396 0.084 Uiso 1 1 calc R U . . .
C54 C 0.5375(2) 1.1974(9) 0.2841(6) 0.113(5) Uani 1 1 d . . . . .
H54A H 0.524875 1.241524 0.255595 0.169 Uiso 1 1 calc R U . . .
H54B H 0.540348 1.148714 0.260686 0.169 Uiso 1 1 calc R U . . .
H54C H 0.530298 1.171868 0.310094 0.169 Uiso 1 1 calc R U . . .
C61 C 0.62463(16) 1.0994(4) 0.4967(3) 0.0435(16) Uani 1 1 d . . . . .
H61A H 0.638893 1.055024 0.520035 0.052 Uiso 1 1 calc R U . . .
H61B H 0.608628 1.064920 0.468228 0.052 Uiso 1 1 calc R U . . .
C62 C 0.6180(2) 1.1520(6) 0.5431(5) 0.067(3) Uani 1 1 d . . . . .
H62A H 0.605814 1.203121 0.521843 0.080 Uiso 1 1 calc R U . . .
H62B H 0.634519 1.176962 0.576924 0.080 Uiso 1 1 calc R U . . .
C63 C 0.6042(3) 1.0847(9) 0.5702(6) 0.088(3) Uani 1 1 d . . . . .
H63A H 0.612731 1.024371 0.577047 0.106 Uiso 1 1 calc R U . . .
H63B H 0.606588 1.107743 0.610323 0.106 Uiso 1 1 calc R U . . .
C64 C 0.5747(3) 1.0759(10) 0.5262(7) 0.115(5) Uani 1 1 d . . . . .
H64A H 0.566494 1.034278 0.543474 0.173 Uiso 1 1 calc R U . . .
H64B H 0.566221 1.135502 0.519892 0.173 Uiso 1 1 calc R U . . .
H64C H 0.572352 1.052287 0.486678 0.173 Uiso 1 1 calc R U . . .
C71 C 0.65740(16) 1.2196(5) 0.5005(3) 0.0475(18) Uani 1 1 d . . . . .
H71A H 0.651917 1.256961 0.526184 0.057 Uiso 1 1 calc R U . . .
H71B H 0.661472 1.261379 0.474504 0.057 Uiso 1 1 calc R U . . .
C72 C 0.68329(15) 1.1675(5) 0.5437(3) 0.0463(17) Uani 1 1 d . . . . .
H72A H 0.691160 1.140693 0.518922 0.056 Uiso 1 1 calc R U . . .
H72B H 0.678811 1.117409 0.564097 0.056 Uiso 1 1 calc R U . . .
C73 C 0.70413(15) 1.2310(5) 0.5937(4) 0.0500(18) Uani 1 1 d . . . . .
H73A H 0.708214 1.282240 0.573380 0.060 Uiso 1 1 calc R U . . .
H73B H 0.696537 1.256188 0.619467 0.060 Uiso 1 1 calc R U . . .
C74 C 0.72994(18) 1.1794(6) 0.6346(4) 0.061(2) Uani 1 1 d . . . . .
H74A H 0.742713 1.220646 0.665548 0.092 Uiso 1 1 calc R U . . .
H74B H 0.725951 1.129309 0.655152 0.092 Uiso 1 1 calc R U . . .
H74C H 0.737611 1.155324 0.609132 0.092 Uiso 1 1 calc R U . . .
C81 C 0.64180(14) 1.0920(4) 0.4214(3) 0.0358(14) Uani 1 1 d . . . . .
H81A H 0.656736 1.054329 0.451032 0.043 Uiso 1 1 calc R U . . .
H81B H 0.626590 1.050915 0.397888 0.043 Uiso 1 1 calc R U . . .
C82 C 0.65036(15) 1.1356(5) 0.3760(3) 0.0439(16) Uani 1 1 d . . . . .
H82A H 0.634332 1.157405 0.339221 0.053 Uiso 1 1 calc R U . . .
H82B H 0.661883 1.188652 0.395917 0.053 Uiso 1 1 calc R U . . .
C83 C 0.66545(17) 1.0687(7) 0.3561(4) 0.059(2) Uani 1 1 d . . . . .
H83A H 0.682352 1.052201 0.392565 0.071 Uiso 1 1 calc R U . . .
H83B H 0.670076 1.099422 0.326481 0.071 Uiso 1 1 calc R U . . .
C84 C 0.6501(2) 0.9812(7) 0.3262(5) 0.074(3) Uani 1 1 d . . . . .
H84A H 0.661114 0.942344 0.314840 0.112 Uiso 1 1 calc R U . . .
H84B H 0.645850 0.949186 0.355450 0.112 Uiso 1 1 calc R U . . .
H84C H 0.633553 0.996484 0.289257 0.112 Uiso 1 1 calc R U . . .
Cl1 Cl 0.58371(7) 0.7889(2) 0.69744(16) 0.1023(10) Uani 1 1 d . . . . .
Cl2 Cl 0.57280(7) 0.9794(2) 0.71197(18) 0.1030(10) Uani 1 1 d . . . . .

loop_
_atom_site_aniso_label
_atom_site_aniso_U_11
_atom_site_aniso_U_22
_atom_site_aniso_U_33
_atom_site_aniso_U_23
_atom_site_aniso_U_13
_atom_site_aniso_U_12
V1 0.0219(7) 0.0302(8) 0.0490(9) -0.0116(7) 0.0139(7) -0.0021(6)
O41 0.022(3) 0.057(5) 0.086(6) -0.029(4) 0.021(4) -0.012(3)
Mo1 0.0308(12) 0.0154(7) 0.0395(8) -0.0041(5) 0.0146(9) 0.0013(7)
Mo2 0.0398(9) 0.0218(3) 0.0256(8) -0.0026(5) 0.0007(4) 0.0085(5)
Mo3 0.0311(9) 0.0185(7) 0.0420(5) -0.0042(4) 0.0128(6) -0.0021(5)
Mo4 0.0461(8) 0.0248(12) 0.0433(5) -0.0009(9) 0.0292(5) -0.0056(9)
Mo5 0.0569(12) 0.0197(3) 0.0302(5) 0.0054(3) 0.0189(9) 0.0070(8)
Mo7 0.0403(15) 0.0299(9) 0.0349(7) 0.0006(6) 0.0141(11) -0.0072(9)
V101 0.0308(12) 0.0154(7) 0.0395(8) -0.0041(5) 0.0146(9) 0.0013(7)
V102 0.0398(9) 0.0218(3) 0.0256(8) -0.0026(5) 0.0007(4) 0.0085(5)
V103 0.0311(9) 0.0185(7) 0.0420(5) -0.0042(4) 0.0128(6) -0.0021(5)
V104 0.0461(8) 0.0248(12) 0.0433(5) -0.0009(9) 0.0292(5) -0.0056(9)
V105 0.0569(12) 0.0197(3) 0.0302(5) 0.0054(3) 0.0189(9) 0.0070(8)
V107 0.0403(15) 0.0299(9) 0.0349(7) 0.0006(6) 0.0141(11) -0.0072(9)
V2 0.0302(16) 0.0445(18) 0.0480(18) -0.0011(15) 0.0207(14) -0.0041(14)
O42 0.035(6) 0.057(7) 0.068(7) 0.000(7) 0.025(6) -0.013(6)
Mo6 0.0679(8) 0.0299(5) 0.0402(4) -0.0084(4) 0.0308(5) 0.0050(4)
Mo8 0.0485(7) 0.0319(5) 0.0338(3) -0.0094(3) 0.0176(4) -0.0131(4)
Mo9 0.0718(7) 0.0499(5) 0.0580(6) 0.0009(4) 0.0524(6) 0.0007(5)
Mo10 0.0477(5) 0.0447(5) 0.0506(5) -0.0048(4) 0.0223(5) -0.0248(5)
Mo11 0.0278(5) 0.0532(7) 0.0418(5) -0.0004(4) 0.0060(3) -0.0116(4)
Mo12 0.0414(6) 0.0406(5) 0.0641(7) 0.0015(4) 0.0354(5) 0.0087(4)
V106 0.0679(8) 0.0299(5) 0.0402(4) -0.0084(4) 0.0308(5) 0.0050(4)
V108 0.0485(7) 0.0319(5) 0.0338(3) -0.0094(3) 0.0176(4) -0.0131(4)
V109 0.0718(7) 0.0499(5) 0.0580(6) 0.0009(4) 0.0524(6) 0.0007(5)
V110 0.0477(5) 0.0447(5) 0.0506(5) -0.0048(4) 0.0223(5) -0.0248(5)
V111 0.0278(5) 0.0532(7) 0.0418(5) -0.0004(4) 0.0060(3) -0.0116(4)
V112 0.0414(6) 0.0406(5) 0.0641(7) 0.0015(4) 0.0354(5) 0.0087(4)
O1 0.048(2) 0.028(2) 0.057(3) -0.0056(19) 0.020(2) 0.0039(19)
O2 0.055(3) 0.031(2) 0.041(3) -0.001(2) -0.006(2) 0.008(2)
O3 0.034(2) 0.023(2) 0.056(3) 0.000(2) 0.006(2) -0.0029(18)
O4 0.045(3) 0.032(2) 0.054(3) 0.006(2) 0.032(2) 0.001(2)
O5 0.089(4) 0.031(2) 0.041(3) 0.010(2) 0.031(3) 0.007(3)
O7 0.044(3) 0.036(2) 0.041(3) 0.007(2) 0.013(2) -0.003(2)
O6 0.084(3) 0.042(2) 0.042(2) -0.009(2) 0.030(2) 0.007(2)
O8 0.062(3) 0.041(2) 0.038(2) -0.0110(19) 0.017(2) -0.016(2)
O9 0.128(6) 0.072(4) 0.088(5) 0.010(4) 0.089(5) 0.008(4)
O10 0.064(3) 0.051(3) 0.064(3) -0.004(2) 0.031(2) -0.026(2)
O11 0.032(2) 0.064(3) 0.057(3) -0.001(2) 0.003(2) -0.015(2)
O12 0.052(3) 0.056(3) 0.075(3) 0.005(2) 0.041(2) 0.012(2)
O13 0.032(2) 0.0209(19) 0.042(2) -0.0051(17) 0.0125(19) -0.0013(17)
O14 0.030(2) 0.028(2) 0.052(3) -0.0008(19) 0.014(2) 0.0084(18)
O15 0.026(2) 0.026(2) 0.043(2) -0.0027(17) 0.0159(19) -0.0006(16)
O16 0.033(2) 0.030(2) 0.054(3) 0.009(2) 0.021(2) -0.0023(18)
O17 0.046(3) 0.022(2) 0.039(2) -0.0042(17) 0.017(2) -0.0101(18)
O18 0.051(3) 0.030(2) 0.037(2) -0.0027(19) 0.016(2) 0.003(2)
O19 0.050(3) 0.031(2) 0.032(2) -0.0016(18) 0.011(2) 0.005(2)
O20 0.042(3) 0.026(2) 0.039(2) -0.0047(18) 0.012(2) 0.0046(19)
O21 0.028(2) 0.027(2) 0.038(2) -0.0009(17) 0.0123(18) 0.0052(17)
O22 0.029(2) 0.033(2) 0.039(2) 0.0021(18) 0.0148(19) -0.0003(18)
O23 0.045(3) 0.034(2) 0.034(2) 0.0004(18) 0.019(2) 0.000(2)
O24 0.046(3) 0.029(2) 0.038(2) -0.0048(18) 0.020(2) -0.0029(19)
O25 0.056(3) 0.031(2) 0.050(2) -0.0032(19) 0.028(2) -0.0142(19)
O26 0.0729(11) 0.0486(11) 0.0576(11) 0.0020(10) 0.0496(10) 0.0002(10)
O27 0.0724(11) 0.0478(10) 0.0566(11) -0.0003(10) 0.0488(10) 0.0022(10)
O28 0.052(2) 0.035(2) 0.044(2) -0.0035(19) 0.025(2) 0.0043(19)
O29 0.034(2) 0.039(2) 0.052(2) -0.0004(19) 0.0236(19) 0.0063(18)
O30 0.032(2) 0.042(2) 0.041(2) -0.0006(19) 0.0110(18) -0.0055(18)
O31 0.038(2) 0.039(2) 0.039(2) -0.0068(18) 0.0117(18) -0.0094(19)
O32 0.046(2) 0.0309(19) 0.042(2) -0.0039(16) 0.0212(17) -0.0129(17)
O33 0.047(2) 0.050(3) 0.051(3) 0.009(2) 0.026(2) -0.002(2)
O34 0.032(2) 0.046(2) 0.052(3) 0.000(2) 0.0167(19) -0.0068(19)
O35 0.037(2) 0.069(3) 0.070(2) -0.015(2) 0.0300(19) -0.011(2)
O36 0.040(2) 0.048(3) 0.053(3) -0.004(2) 0.030(2) -0.003(2)
O37 0.035(2) 0.0202(18) 0.033(2) -0.0038(16) 0.0184(18) -0.0037(16)
O38 0.039(2) 0.022(2) 0.032(2) -0.0010(16) 0.0133(19) 0.0022(17)
O39 0.052(3) 0.023(2) 0.037(2) -0.0005(17) 0.026(2) -0.0051(19)
O40 0.034(2) 0.029(2) 0.042(2) -0.0012(18) 0.020(2) -0.0022(18)
P1 0.0330(8) 0.0196(6) 0.0281(7) -0.0008(5) 0.0159(6) -0.0027(6)
N1 0.034(3) 0.030(3) 0.037(3) -0.008(2) 0.019(2) -0.003(2)
N2 0.047(3) 0.018(2) 0.051(3) 0.003(2) 0.026(3) 0.003(2)
C1 0.138(11) 0.114(10) 0.088(8) 0.014(7) 0.073(8) 0.053(9)
C11 0.044(4) 0.034(3) 0.042(4) -0.010(3) 0.020(3) 0.000(3)
C12 0.047(4) 0.042(4) 0.039(4) -0.002(3) 0.021(3) -0.002(3)
C13 0.061(5) 0.036(4) 0.067(5) -0.009(3) 0.040(4) -0.002(3)
C14 0.088(7) 0.073(6) 0.081(7) -0.012(5) 0.064(6) -0.007(5)
C21 0.031(3) 0.040(4) 0.044(4) -0.007(3) 0.016(3) -0.006(3)
C22 0.052(4) 0.042(4) 0.037(4) 0.000(3) 0.016(3) -0.003(3)
C23 0.057(5) 0.048(4) 0.049(4) 0.004(3) 0.028(4) -0.011(4)
C24 0.089(6) 0.043(4) 0.056(5) -0.004(4) 0.044(5) -0.026(4)
C31 0.046(4) 0.036(3) 0.045(4) -0.009(3) 0.025(3) -0.006(3)
C32 0.052(4) 0.029(3) 0.057(5) -0.005(3) 0.018(4) -0.003(3)
C33 0.060(5) 0.041(4) 0.079(6) -0.015(4) 0.019(5) -0.002(4)
C34 0.090(7) 0.050(5) 0.079(7) 0.002(5) 0.030(6) 0.004(5)
C41 0.035(3) 0.050(4) 0.045(4) -0.001(3) 0.019(3) -0.004(3)
C42 0.048(4) 0.077(6) 0.050(5) -0.011(4) 0.025(4) -0.011(4)
C43 0.074(6) 0.107(8) 0.045(5) 0.012(5) 0.022(5) 0.019(6)
C44 0.073(7) 0.190(15) 0.053(6) 0.000(8) 0.021(5) -0.001(8)
C51 0.045(4) 0.025(3) 0.062(5) 0.005(3) 0.017(4) 0.006(3)
C52 0.048(4) 0.041(4) 0.069(5) 0.006(4) 0.017(4) 0.002(3)
C53 0.055(5) 0.049(5) 0.077(6) -0.001(4) 0.007(5) 0.010(4)
C54 0.046(6) 0.107(10) 0.134(11) 0.002(8) -0.001(6) 0.018(6)
C61 0.060(5) 0.023(3) 0.054(4) -0.001(3) 0.032(4) -0.002(3)
C62 0.095(7) 0.046(5) 0.084(7) -0.002(4) 0.063(6) 0.007(5)
C63 0.109(9) 0.094(8) 0.094(8) -0.011(7) 0.075(8) 0.001(7)
C64 0.124(12) 0.108(11) 0.145(13) 0.004(9) 0.089(11) -0.023(9)
C71 0.057(4) 0.029(3) 0.043(4) -0.004(3) 0.013(3) -0.008(3)
C72 0.053(4) 0.033(3) 0.046(4) 0.000(3) 0.017(3) 0.004(3)
C73 0.051(4) 0.035(4) 0.047(4) -0.007(3) 0.009(3) 0.004(3)
C74 0.064(5) 0.050(5) 0.055(5) -0.002(4) 0.016(4) 0.011(4)
C81 0.047(4) 0.024(3) 0.035(3) 0.003(2) 0.017(3) -0.002(3)
C82 0.049(4) 0.031(3) 0.045(4) 0.010(3) 0.016(3) -0.009(3)
C83 0.053(5) 0.076(6) 0.062(5) 0.007(4) 0.037(4) -0.002(4)
C84 0.088(7) 0.078(7) 0.084(7) -0.015(5) 0.061(6) -0.009(6)
Cl1 0.122(3) 0.093(2) 0.111(2) -0.0175(18) 0.071(2) 0.0255(19)
Cl2 0.105(2) 0.086(2) 0.141(3) -0.0168(19) 0.076(2) 0.0155(17)

loop_
_atom_type_symbol
_atom_type_description
_atom_type_scat_dispersion_real
_atom_type_scat_dispersion_imag
_atom_type_scat_source
C C 0.0033 0.0016 'International Tables Vol C Tables 4.2.6.8 and 6.1.1.4'
H H 0.0000 0.0000 'International Tables Vol C Tables 4.2.6.8 and 6.1.1.4'
Cl Cl 0.1484 0.1585 'International Tables Vol C Tables 4.2.6.8 and 6.1.1.4'
Mo Mo -1.6832 0.6857 'International Tables Vol C Tables 4.2.6.8 and 6.1.1.4'
N N 0.0061 0.0033 'International Tables Vol C Tables 4.2.6.8 and 6.1.1.4'
O O 0.0106 0.0060 'International Tables Vol C Tables 4.2.6.8 and 6.1.1.4'
P P 0.1023 0.0942 'International Tables Vol C Tables 4.2.6.8 and 6.1.1.4'
V V 0.3005 0.5294 'International Tables Vol C Tables 4.2.6.8 and 6.1.1.4'

loop_
_geom_angle_atom_site_label_1
_geom_angle_atom_site_label_2
_geom_angle_atom_site_label_3
_geom_angle
_geom_angle_site_symmetry_1
_geom_angle_site_symmetry_3
_geom_angle_publ_flag
O41 V1 Mo2 119.7(3) . . ?
O41 V1 Mo3 118.2(3) . . ?
O41 V1 Mo4 116.9(3) . . ?
O41 V1 V101 116.3(5) . . ?
O41 V1 V102 116.7(4) . . ?
O41 V1 V103 115.9(4) . . ?
O41 V1 V104 116.8(5) . . ?
O41 V1 O13 116.7(4) . . ?
O41 V1 O14 103.9(3) . . ?
O41 V1 O15 114.6(4) . . ?
O41 V1 O16 103.2(3) . . ?
Mo2 V1 V104 123.5(4) . . ?
Mo3 V1 Mo2 74.01(8) . . ?
Mo3 V1 V104 78.4(3) . . ?
Mo4 V1 Mo2 123.39(13) . . ?
Mo4 V1 Mo3 81.94(10) . . ?
Mo4 V1 V104 4.0(3) . . ?
V101 V1 Mo2 80.9(4) . . ?
V101 V1 Mo3 125.4(4) . . ?
V101 V1 Mo4 72.8(4) . . ?
V101 V1 V104 76.5(5) . . ?
V102 V1 Mo2 3.4(3) . . ?
V102 V1 Mo3 76.8(2) . . ?
V102 V1 Mo4 126.3(3) . . ?
V102 V1 V101 80.7(5) . . ?
V102 V1 V103 78.6(4) . . ?
V102 V1 V104 126.5(5) . . ?
V103 V1 Mo2 75.8(3) . . ?
V103 V1 Mo3 2.5(3) . . ?
V103 V1 Mo4 82.2(3) . . ?
V103 V1 V101 127.7(4) . . ?
V103 V1 V104 78.5(4) . . ?
O13 V1 Mo2 42.33(14) . . ?
O13 V1 Mo3 110.21(16) . . ?
O13 V1 Mo4 107.62(16) . . ?
O13 V1 V101 41.2(4) . . ?
O13 V1 V102 41.1(3) . . ?
O13 V1 V103 112.5(3) . . ?
O13 V1 V104 110.5(4) . . ?
O13 V1 O14 84.6(2) . . ?
O13 V1 O16 82.67(19) . . ?
O14 V1 Mo2 42.31(15) . . ?
O14 V1 Mo3 43.48(14) . . ?
O14 V1 Mo4 123.48(17) . . ?
O14 V1 V101 122.1(5) . . ?
O14 V1 V102 43.5(3) . . ?
O14 V1 V103 44.0(3) . . ?
O14 V1 V104 120.4(4) . . ?
O14 V1 O16 152.9(2) . . ?
O15 V1 Mo2 109.87(16) . . ?
O15 V1 Mo3 41.85(15) . . ?
O15 V1 Mo4 43.50(15) . . ?
O15 V1 V101 110.9(4) . . ?
O15 V1 V102 113.2(3) . . ?
O15 V1 V103 41.3(3) . . ?
O15 V1 V104 39.5(3) . . ?
O15 V1 O13 128.6(2) . . ?
O15 V1 O14 85.28(19) . . ?
O15 V1 O16 84.23(19) . . ?
O16 V1 Mo2 120.13(15) . . ?
O16 V1 Mo3 120.96(15) . . ?
O16 V1 Mo4 40.76(14) . . ?
O16 V1 V101 41.5(4) . . ?
O16 V1 V102 120.6(3) . . ?
O16 V1 V103 121.7(3) . . ?
O16 V1 V104 44.7(3) . . ?
O1 Mo1 V1 104.3(2) . . ?
O1 Mo1 O13 98.4(3) . . ?
O1 Mo1 O16 100.5(3) . . ?
O1 Mo1 O17 104.0(3) . . ?
O1 Mo1 O24 102.1(3) . . ?
O1 Mo1 O37 170.4(4) . . ?
O13 Mo1 V1 36.97(14) . . ?
O13 Mo1 O37 83.3(2) . . ?
O16 Mo1 V1 40.59(16) . . ?
O16 Mo1 O13 77.5(2) . . ?
O16 Mo1 O37 70.7(2) . . ?
O17 Mo1 V1 117.3(2) . . ?
O17 Mo1 O13 84.3(3) . . ?
O17 Mo1 O16 151.3(3) . . ?
O17 Mo1 O37 85.5(2) . . ?
O24 Mo1 V1 129.6(3) . . ?
O24 Mo1 O13 158.6(3) . . ?
O24 Mo1 O16 92.8(3) . . ?
O24 Mo1 O17 96.5(2) . . ?
O24 Mo1 O37 75.4(2) . . ?
O37 Mo1 V1 71.48(15) . . ?
O2 Mo2 V1 103.0(2) . . ?
O2 Mo2 O13 97.9(2) . . ?
O2 Mo2 O14 99.6(3) . . ?
O2 Mo2 O18 104.8(3) . . ?
O2 Mo2 O19 102.6(3) . . ?
O2 Mo2 O38 168.5(3) . . ?
O13 Mo2 V1 37.78(13) . . ?
O13 Mo2 O38 83.80(17) . . ?
O14 Mo2 V1 40.12(14) . . ?
O14 Mo2 O13 77.84(18) . . ?
O14 Mo2 O38 69.54(17) . . ?
O18 Mo2 V1 119.39(18) . . ?
O18 Mo2 O13 85.6(2) . . ?
O18 Mo2 O14 152.1(2) . . ?
O18 Mo2 O38 86.6(2) . . ?
O19 Mo2 V1 127.26(19) . . ?
O19 Mo2 O13 157.9(2) . . ?
O19 Mo2 O14 90.5(2) . . ?
O19 Mo2 O18 97.1(2) . . ?
O19 Mo2 O38 74.50(19) . . ?
O38 Mo2 V1 71.47(12) . . ?
O3 Mo3 V1 102.09(19) . . ?
O3 Mo3 O14 98.9(2) . . ?
O3 Mo3 O15 97.9(2) . . ?
O3 Mo3 O20 101.9(3) . . ?
O3 Mo3 O21 104.1(3) . . ?
O3 Mo3 O38 168.0(2) . . ?
O14 Mo3 V1 40.48(14) . . ?
O14 Mo3 O38 69.80(18) . . ?
O15 Mo3 V1 36.61(13) . . ?
O15 Mo3 O14 77.04(18) . . ?
O15 Mo3 O38 83.68(18) . . ?
O20 Mo3 V1 127.20(19) . . ?
O20 Mo3 O14 89.7(2) . . ?
O20 Mo3 O15 157.7(2) . . ?
O20 Mo3 O38 74.8(2) . . ?
O21 Mo3 V1 120.45(18) . . ?
O21 Mo3 O14 153.7(2) . . ?
O21 Mo3 O15 87.2(2) . . ?
O21 Mo3 O20 97.9(2) . . ?
O21 Mo3 O38 87.8(2) . . ?
O38 Mo3 V1 72.11(12) . . ?
O4 Mo4 V1 103.1(3) . . ?
O4 Mo4 O15 97.3(3) . . ?
O4 Mo4 O16 101.0(3) . . ?
O4 Mo4 O22 101.6(3) . . ?
O4 Mo4 O23 103.5(4) . . ?
O4 Mo4 O37 172.7(3) . . ?
O15 Mo4 V1 37.36(15) . . ?
O15 Mo4 O37 83.6(2) . . ?
O16 Mo4 V1 42.26(18) . . ?
O16 Mo4 O15 79.6(3) . . ?
O16 Mo4 O37 72.0(2) . . ?
O22 Mo4 V1 117.0(2) . . ?
O22 Mo4 O15 82.8(2) . . ?
O22 Mo4 O16 152.8(4) . . ?
O22 Mo4 O37 85.6(3) . . ?
O23 Mo4 V1 133.2(2) . . ?
O23 Mo4 O15 159.1(4) . . ?
O23 Mo4 O16 95.0(2) . . ?
O23 Mo4 O22 94.2(3) . . ?
O23 Mo4 O37 75.5(2) . . ?
O37 Mo4 V1 73.30(17) . . ?
V110 Mo5 V109 73.0(4) . . ?
O5 Mo5 V109 126.0(4) . . ?
O5 Mo5 V110 126.1(4) . . ?
O5 Mo5 O17 98.7(2) . . ?
O5 Mo5 O18 99.6(3) . . ?
O5 Mo5 O25 101.2(3) . . ?
O5 Mo5 O26 102.3(3) . . ?
O5 Mo5 O39 174.7(3) . . ?
O17 Mo5 V109 134.8(3) . . ?
O17 Mo5 V110 86.7(3) . . ?
O17 Mo5 O18 82.9(2) . . ?
O17 Mo5 O39 85.09(19) . . ?
O18 Mo5 V109 83.3(3) . . ?
O18 Mo5 V110 134.1(3) . . ?
O18 Mo5 O39 84.51(19) . . ?
O25 Mo5 V109 88.3(3) . . ?
O25 Mo5 V110 24.9(3) . . ?
O25 Mo5 O17 89.2(2) . . ?
O25 Mo5 O18 158.6(2) . . ?
O25 Mo5 O39 74.94(19) . . ?
O26 Mo5 V109 23.9(3) . . ?
O26 Mo5 V110 84.6(3) . . ?
O26 Mo5 O17 158.6(3) . . ?
O26 Mo5 O18 89.2(3) . . ?
O26 Mo5 O25 91.0(2) . . ?
O26 Mo5 O39 74.3(2) . . ?
O39 Mo5 V109 50.9(3) . . ?
O39 Mo5 V110 50.0(3) . . ?
O7 Mo7 O21 102.9(3) . . ?
O7 Mo7 O22 102.6(4) . . ?
O7 Mo7 O29 100.7(4) . . ?
O7 Mo7 O30 100.0(4) . . ?
O7 Mo7 O40 169.7(4) . . ?
O21 Mo7 O29 87.0(4) . . ?
O21 Mo7 O40 84.1(3) . . ?
O22 Mo7 O21 86.5(3) . . ?
O22 Mo7 O29 156.6(5) . . ?
O22 Mo7 O30 91.2(4) . . ?
O22 Mo7 O40 85.3(3) . . ?
O29 Mo7 O40 71.8(3) . . ?
O30 Mo7 O21 156.9(4) . . ?
O30 Mo7 O29 86.1(3) . . ?
O30 Mo7 O40 72.8(3) . . ?
O1 V101 V1 114.0(7) . . ?
O1 V101 O13 108.2(8) . . ?
O1 V101 O16 108.0(11) . . ?
O1 V101 O17 103.2(10) . . ?
O1 V101 O24 98.4(9) . . ?
O13 V101 V1 39.4(3) . . ?
O13 V101 O17 85.4(9) . . ?
O13 V101 O24 153.4(10) . . ?
O16 V101 V1 43.5(4) . . ?
O16 V101 O13 82.9(7) . . ?
O16 V101 O17 148.7(11) . . ?
O16 V101 O24 90.0(8) . . ?
O17 V101 V1 119.7(9) . . ?
O17 V101 O24 87.5(6) . . ?
O24 V101 V1 128.7(9) . . ?
O2 V102 V1 118.5(5) . . ?
O2 V102 O13 111.6(6) . . ?
O2 V102 O14 109.5(7) . . ?
O2 V102 O18 97.8(6) . . ?
O2 V102 O19 92.3(5) . . ?
O13 V102 V1 43.9(3) . . ?
O13 V102 O14 90.6(5) . . ?
O13 V102 O18 87.7(5) . . ?
O13 V102 O19 155.3(7) . . ?
O14 V102 V1 46.7(3) . . ?
O14 V102 O18 151.1(7) . . ?
O14 V102 O19 87.3(5) . . ?
O18 V102 V1 126.2(5) . . ?
O18 V102 O19 82.4(4) . . ?
O19 V102 V1 129.7(5) . . ?
O3 V103 V1 115.2(5) . . ?
O3 V103 O14 107.8(6) . . ?
O3 V103 O15 109.0(7) . . ?
O3 V103 O20 93.3(5) . . ?
O3 V103 O21 97.3(6) . . ?
O3 V103 O38 163.4(7) . . ?
O14 V103 V1 46.2(2) . . ?
O14 V103 O20 88.2(6) . . ?
O14 V103 O21 154.3(7) . . ?
O14 V103 O38 71.6(4) . . ?
O15 V103 V1 42.0(2) . . ?
O15 V103 O14 88.2(4) . . ?
O15 V103 O20 157.5(7) . . ?
O15 V103 O21 88.9(6) . . ?
O15 V103 O38 87.6(5) . . ?
O20 V103 V1 130.7(6) . . ?
O20 V103 O38 70.2(4) . . ?
O21 V103 V1 126.5(5) . . ?
O21 V103 O20 84.8(4) . . ?
O21 V103 O38 82.7(4) . . ?
O38 V103 V1 76.8(3) . . ?
O4 V104 V1 101.8(10) . . ?
O4 V104 O15 101.8(10) . . ?
O4 V104 O16 95.4(10) . . ?
O4 V104 O22 111.9(9) . . ?
O4 V104 O23 100.5(11) . . ?
O15 V104 V1 35.5(4) . . ?
O15 V104 O16 76.9(7) . . ?
O16 V104 V1 41.4(4) . . ?
O22 V104 V1 121.0(9) . . ?
O22 V104 O15 89.5(8) . . ?
O22 V104 O16 151.6(12) . . ?
O22 V104 O23 96.3(10) . . ?
O23 V104 V1 123.9(7) . . ?
O23 V104 O15 152.9(10) . . ?
O23 V104 O16 85.9(6) . . ?
O5 V105 O17 112.3(7) . . ?
O5 V105 O18 113.6(7) . . ?
O5 V105 O25 95.0(6) . . ?
O5 V105 O26 96.1(6) . . ?
O17 V105 O18 93.8(6) . . ?
O17 V105 O25 86.4(5) . . ?
O17 V105 O26 148.5(6) . . ?
O18 V105 O25 148.7(6) . . ?
O18 V105 O26 86.6(5) . . ?
O25 V105 O26 77.4(4) . . ?
O7 V107 O21 95.1(9) . . ?
O7 V107 O22 97.6(13) . . ?
O7 V107 O29 101.7(15) . . ?
O7 V107 O30 104.9(14) . . ?
O7 V107 O40 175.8(17) . . ?
O21 V107 O40 82.7(9) . . ?
O22 V107 O21 80.6(9) . . ?
O22 V107 O40 85.6(11) . . ?
O29 V107 O21 84.7(11) . . ?
O29 V107 O22 156.7(16) . . ?
O29 V107 O40 74.6(9) . . ?
O30 V107 O21 159.8(16) . . ?
O30 V107 O22 94.1(13) . . ?
O30 V107 O29 93.4(11) . . ?
O30 V107 O40 77.4(9) . . ?
O42 V2 Mo9 116.5(7) . . ?
O42 V2 Mo10 113.6(7) . . ?
O42 V2 Mo11 117.6(7) . . ?
O42 V2 Mo12 119.5(7) . . ?
O42 V2 V110 118.4(7) . . ?
O42 V2 V111 114.9(8) . . ?
O42 V2 V112 117.1(8) . . ?
O42 V2 O33 98.5(7) . . ?
O42 V2 O34 114.3(7) . . ?
O42 V2 O35 104.0(7) . . ?
O42 V2 O36 117.5(7) . . ?
Mo9 V2 Mo11 125.85(13) . . ?
Mo9 V2 Mo12 81.47(11) . . ?
Mo9 V2 V110 74.1(3) . . ?
Mo9 V2 V111 127.6(4) . . ?
Mo9 V2 V112 88.5(3) . . ?
Mo10 V2 Mo9 80.45(12) . . ?
Mo10 V2 Mo11 81.20(11) . . ?
Mo10 V2 Mo12 126.54(13) . . ?
Mo10 V2 V110 6.8(2) . . ?
Mo10 V2 V111 88.7(3) . . ?
Mo10 V2 V112 127.5(4) . . ?
Mo11 V2 V110 83.3(3) . . ?
Mo12 V2 Mo11 70.04(9) . . ?
Mo12 V2 V110 122.0(3) . . ?
V111 V2 Mo11 7.5(3) . . ?
V111 V2 Mo12 64.7(4) . . ?
V111 V2 V110 90.7(4) . . ?
V112 V2 Mo11 64.5(3) . . ?
V112 V2 Mo12 7.1(3) . . ?
V112 V2 V110 123.8(4) . . ?
V112 V2 V111 58.8(5) . . ?
O33 V2 Mo9 47.24(19) . . ?
O33 V2 Mo10 45.27(18) . . ?
O33 V2 Mo11 124.9(2) . . ?
O33 V2 Mo12 126.9(2) . . ?
O33 V2 V110 42.0(3) . . ?
O33 V2 V111 132.1(4) . . ?
O33 V2 V112 133.4(4) . . ?
O33 V2 O34 90.4(3) . . ?
O33 V2 O35 157.3(3) . . ?
O34 V2 Mo9 116.5(2) . . ?
O34 V2 Mo10 45.13(18) . . ?
O34 V2 Mo11 38.30(17) . . ?
O34 V2 Mo12 104.1(2) . . ?
O34 V2 V110 49.0(3) . . ?
O34 V2 V111 45.6(4) . . ?
O34 V2 V112 100.1(4) . . ?
O34 V2 O35 78.1(2) . . ?
O35 V2 Mo9 121.5(2) . . ?
O35 V2 Mo10 120.4(2) . . ?
O35 V2 Mo11 39.91(15) . . ?
O35 V2 Mo12 41.02(15) . . ?
O35 V2 V110 121.3(3) . . ?
O35 V2 V111 32.5(4) . . ?
O35 V2 V112 33.9(4) . . ?
O36 V2 Mo9 45.25(19) . . ?
O36 V2 Mo10 117.1(2) . . ?
O36 V2 Mo11 104.1(2) . . ?
O36 V2 Mo12 38.57(19) . . ?
O36 V2 V110 110.3(3) . . ?
O36 V2 V111 100.5(4) . . ?
O36 V2 V112 45.6(4) . . ?
O36 V2 O33 92.5(3) . . ?
O36 V2 O34 126.9(3) . . ?
O36 V2 O35 79.5(3) . . ?
O6 Mo6 O19 101.8(2) . . ?
O6 Mo6 O20 102.3(2) . . ?
O6 Mo6 O27 101.9(3) . . ?
O6 Mo6 O28 102.8(3) . . ?
O6 Mo6 O38 173.0(2) . . ?
O19 Mo6 O27 87.6(2) . . ?
O19 Mo6 O38 72.54(17) . . ?
O20 Mo6 O19 87.1(2) . . ?
O20 Mo6 O27 155.8(2) . . ?
O20 Mo6 O28 90.4(2) . . ?
O20 Mo6 O38 73.66(17) . . ?
O27 Mo6 O38 82.17(17) . . ?
O28 Mo6 O19 155.3(2) . . ?
O28 Mo6 O27 84.7(2) . . ?
O28 Mo6 O38 83.16(17) . . ?
O8 Mo8 O23 100.9(2) . . ?
O8 Mo8 O24 100.3(2) . . ?
O8 Mo8 O31 102.9(2) . . ?
O8 Mo8 O32 103.5(2) . . ?
O8 Mo8 O37 169.7(2) . . ?
O23 Mo8 O37 71.56(16) . . ?
O24 Mo8 O23 83.28(19) . . ?
O24 Mo8 O37 72.22(16) . . ?
O31 Mo8 O23 88.0(2) . . ?
O31 Mo8 O24 156.4(2) . . ?
O31 Mo8 O37 84.18(17) . . ?
O32 Mo8 O23 155.5(2) . . ?
O32 Mo8 O24 90.2(2) . . ?
O32 Mo8 O31 88.7(2) . . ?
O32 Mo8 O37 83.93(17) . . ?
V109 Mo9 V2 148.8(17) . . ?
V109 Mo9 O9 97.7(16) . . ?
V109 Mo9 O26 27.9(18) . . ?
V109 Mo9 O27 63.1(18) . . ?
V109 Mo9 O33 113.7(18) . . ?
V109 Mo9 O36 146.7(17) . . ?
V109 Mo9 O39 78.4(15) . . ?
O9 Mo9 V2 107.4(3) . . ?
O9 Mo9 O26 99.6(3) . . ?
O9 Mo9 O27 103.1(3) . . ?
O9 Mo9 O33 100.9(3) . . ?
O9 Mo9 O36 104.2(3) . . ?
O9 Mo9 O39 168.8(3) . . ?
O26 Mo9 V2 126.51(19) . . ?
O26 Mo9 O33 86.2(2) . . ?
O26 Mo9 O39 72.04(18) . . ?
O27 Mo9 V2 125.71(19) . . ?
O27 Mo9 O26 90.0(2) . . ?
O27 Mo9 O33 156.0(2) . . ?
O27 Mo9 O36 87.5(2) . . ?
O27 Mo9 O39 84.67(18) . . ?
O33 Mo9 V2 44.31(17) . . ?
O33 Mo9 O39 71.62(18) . . ?
O36 Mo9 V2 42.21(18) . . ?
O36 Mo9 O26 156.0(2) . . ?
O36 Mo9 O33 86.5(2) . . ?
O36 Mo9 O39 84.01(18) . . ?
O39 Mo9 V2 73.40(14) . . ?
V110 Mo10 V2 136.6(17) . . ?
V110 Mo10 O10 105.9(16) . . ?
V110 Mo10 O25 19.7(16) . . ?
V110 Mo10 O32 66.4(17) . . ?
V110 Mo10 O33 105.1(17) . . ?
V110 Mo10 O34 140.5(15) . . ?
V110 Mo10 O39 66.6(16) . . ?
O10 Mo10 V2 111.2(2) . . ?
O10 Mo10 O25 98.4(3) . . ?
O10 Mo10 O32 101.4(2) . . ?
O10 Mo10 O33 104.0(3) . . ?
O10 Mo10 O34 105.4(3) . . ?
O10 Mo10 O39 169.4(2) . . ?
O25 Mo10 V2 129.47(17) . . ?
O25 Mo10 O32 85.6(2) . . ?
O25 Mo10 O39 72.03(17) . . ?
O32 Mo10 V2 124.78(17) . . ?
O32 Mo10 O39 82.79(16) . . ?
O33 Mo10 V2 44.72(18) . . ?
O33 Mo10 O25 89.7(2) . . ?
O33 Mo10 O32 154.6(2) . . ?
O33 Mo10 O39 72.05(19) . . ?
O34 Mo10 V2 45.38(18) . . ?
O34 Mo10 O25 155.53(19) . . ?
O34 Mo10 O32 84.2(2) . . ?
O34 Mo10 O33 90.1(2) . . ?
O34 Mo10 O39 84.66(18) . . ?
O39 Mo10 V2 73.27(14) . . ?
V2 Mo11 V112 53.0(3) . . ?
O11 Mo11 V2 107.8(2) . . ?
O11 Mo11 V112 123.2(4) . . ?
O11 Mo11 O30 101.4(3) . . ?
O11 Mo11 O31 103.3(3) . . ?
O11 Mo11 O34 101.4(3) . . ?
O11 Mo11 O35 100.4(3) . . ?
O11 Mo11 O40 170.2(2) . . ?
O30 Mo11 V2 131.39(17) . . ?
O30 Mo11 V112 78.6(3) . . ?
O30 Mo11 O34 157.1(2) . . ?
O30 Mo11 O35 88.8(2) . . ?
O30 Mo11 O40 73.55(17) . . ?
O31 Mo11 V2 118.12(17) . . ?
O31 Mo11 V112 133.4(3) . . ?
O31 Mo11 O30 90.8(2) . . ?
O31 Mo11 O34 85.9(2) . . ?
O31 Mo11 O35 155.9(2) . . ?
O31 Mo11 O40 85.33(17) . . ?
O34 Mo11 V2 36.64(17) . . ?
O34 Mo11 V112 87.3(4) . . ?
O34 Mo11 O40 83.59(18) . . ?
O35 Mo11 V2 48.8(2) . . ?
O35 Mo11 V112 23.7(3) . . ?
O35 Mo11 O34 85.2(2) . . ?
O35 Mo11 O40 71.44(19) . . ?
O40 Mo11 V2 71.20(13) . . ?
O40 Mo11 V112 48.1(3) . . ?
V2 Mo12 V111 55.5(4) . . ?
O12 Mo12 V2 106.2(2) . . ?
O12 Mo12 V111 121.3(4) . . ?
O12 Mo12 O28 103.8(3) . . ?
O12 Mo12 O29 101.6(2) . . ?
O12 Mo12 O35 99.4(3) . . ?
O12 Mo12 O36 101.4(2) . . ?
O12 Mo12 O40 169.4(2) . . ?
O28 Mo12 V2 116.20(17) . . ?
O28 Mo12 V111 134.9(3) . . ?
O28 Mo12 O35 155.9(2) . . ?
O28 Mo12 O36 85.1(2) . . ?
O28 Mo12 O40 86.18(18) . . ?
O29 Mo12 V2 132.27(17) . . ?
O29 Mo12 V111 76.9(4) . . ?
O29 Mo12 O28 93.2(2) . . ?
O29 Mo12 O35 88.6(2) . . ?
O29 Mo12 O36 156.7(2) . . ?
O29 Mo12 O40 73.73(17) . . ?
O35 Mo12 V2 49.4(2) . . ?
O35 Mo12 V111 23.4(3) . . ?
O35 Mo12 O40 71.29(18) . . ?
O36 Mo12 V2 34.61(17) . . ?
O36 Mo12 V111 87.9(4) . . ?
O36 Mo12 O35 83.9(2) . . ?
O36 Mo12 O40 82.99(17) . . ?
O40 Mo12 V2 71.85(12) . . ?
O40 Mo12 V111 48.7(3) . . ?
O6 V106 O19 89.4(7) . . ?
O6 V106 O20 85.1(6) . . ?
O6 V106 O38 150.3(8) . . ?
O19 V106 O20 73.9(5) . . ?
O19 V106 O38 70.1(5) . . ?
O20 V106 O38 68.9(5) . . ?
O27 V106 O6 111.1(10) . . ?
O27 V106 O19 91.4(8) . . ?
O27 V106 O20 158.3(10) . . ?
O27 V106 O28 104.0(9) . . ?
O27 V106 O38 91.3(7) . . ?
O28 V106 O6 104.1(9) . . ?
O28 V106 O19 153.8(10) . . ?
O28 V106 O20 84.9(7) . . ?
O28 V106 O38 88.3(7) . . ?
O8 V108 O23 91.4(9) . . ?
O8 V108 O24 85.8(7) . . ?
O8 V108 O37 152.3(10) . . ?
O23 V108 O24 74.1(7) . . ?
O23 V108 O37 71.0(7) . . ?
O24 V108 O37 69.1(6) . . ?
O31 V108 O8 109.4(13) . . ?
O31 V108 O23 92.8(11) . . ?
O31 V108 O24 160.5(13) . . ?
O31 V108 O32 103.7(10) . . ?
O31 V108 O37 93.2(9) . . ?
O32 V108 O8 101.5(11) . . ?
O32 V108 O23 154.1(13) . . ?
O32 V108 O24 84.4(9) . . ?
O32 V108 O37 88.1(9) . . ?
Mo9 V109 Mo5 131.5(19) . . ?
Mo9 V109 O9 65.2(14) . . ?
Mo9 V109 O26 143(2) . . ?
Mo9 V109 O27 100.7(19) . . ?
Mo9 V109 O33 53.6(16) . . ?
Mo9 V109 O36 26.1(14) . . ?
Mo9 V109 O39 88.9(16) . . ?
O9 V109 Mo5 141.3(7) . . ?
O9 V109 O33 87.0(6) . . ?
O9 V109 O36 83.5(6) . . ?
O9 V109 O39 152.1(8) . . ?
O26 V109 Mo5 30.0(4) . . ?
O26 V109 O9 112.9(9) . . ?
O26 V109 O27 115.2(9) . . ?
O26 V109 O33 89.3(8) . . ?
O26 V109 O36 153.5(9) . . ?
O26 V109 O39 80.9(6) . . ?
O27 V109 Mo5 105.2(6) . . ?
O27 V109 O9 104.2(8) . . ?
O27 V109 O33 144.9(8) . . ?
O27 V109 O36 78.0(6) . . ?
O27 V109 O39 90.1(6) . . ?
O33 V109 Mo5 83.2(5) . . ?
O33 V109 O36 70.2(4) . . ?
O33 V109 O39 68.5(5) . . ?
O36 V109 Mo5 127.0(6) . . ?
O36 V109 O39 76.1(4) . . ?
O39 V109 Mo5 51.4(3) . . ?
Mo5 V110 V2 109.5(5) . . ?
Mo10 V110 Mo5 146(2) . . ?
Mo10 V110 V2 36.6(15) . . ?
Mo10 V110 O10 58.3(13) . . ?
Mo10 V110 O25 153(2) . . ?
Mo10 V110 O32 98.2(18) . . ?
Mo10 V110 O33 60.8(16) . . ?
Mo10 V110 O34 31.2(13) . . ?
Mo10 V110 O39 101.2(17) . . ?
O10 V110 Mo5 140.7(7) . . ?
O10 V110 V2 90.4(5) . . ?
O10 V110 O32 99.1(7) . . ?
O10 V110 O33 89.6(6) . . ?
O10 V110 O34 83.8(5) . . ?
O10 V110 O39 158.2(8) . . ?
O25 V110 Mo5 32.4(4) . . ?
O25 V110 V2 131.4(8) . . ?
O25 V110 O10 109.8(8) . . ?
O25 V110 O32 107.7(8) . . ?
O25 V110 O33 97.8(8) . . ?
O25 V110 O34 164.6(9) . . ?
O25 V110 O39 85.4(6) . . ?
O32 V110 Mo5 103.7(5) . . ?
O32 V110 V2 112.1(6) . . ?
O32 V110 O33 148.2(8) . . ?
O32 V110 O34 76.2(5) . . ?
O32 V110 O39 90.6(5) . . ?
O33 V110 Mo5 87.6(5) . . ?
O33 V110 V2 36.8(3) . . ?
O33 V110 O34 74.4(5) . . ?
O33 V110 O39 72.4(5) . . ?
O34 V110 Mo5 132.5(6) . . ?
O34 V110 V2 38.1(3) . . ?
O39 V110 Mo5 52.9(3) . . ?
O39 V110 V2 67.8(4) . . ?
O39 V110 O34 79.6(5) . . ?
V2 V111 Mo12 59.8(4) . . ?
V112 V111 V2 58.1(5) . . ?
V112 V111 Mo12 4.2(3) . . ?
O11 V111 V2 113.4(9) . . ?
O11 V111 Mo12 146.3(8) . . ?
O11 V111 V112 142.3(9) . . ?
O11 V111 O30 100.7(10) . . ?
O11 V111 O31 86.6(7) . . ?
O11 V111 O34 95.5(9) . . ?
O11 V111 O40 164.3(9) . . ?
O30 V111 V2 144.5(9) . . ?
O30 V111 Mo12 86.4(6) . . ?
O30 V111 V112 88.9(7) . . ?
O30 V111 O31 79.8(7) . . ?
O30 V111 O34 147.9(9) . . ?
O30 V111 O40 74.8(6) . . ?
O31 V111 V2 110.8(7) . . ?
O31 V111 Mo12 127.1(7) . . ?
O31 V111 V112 131.1(8) . . ?
O31 V111 O40 77.9(5) . . ?
O34 V111 V2 40.7(4) . . ?
O34 V111 Mo12 95.3(7) . . ?
O34 V111 V112 95.0(8) . . ?
O34 V111 O31 73.7(6) . . ?
O34 V111 O40 82.2(7) . . ?
O35 V111 V2 52.4(6) . . ?
O35 V111 Mo12 30.5(4) . . ?
O35 V111 V112 26.2(5) . . ?
O35 V111 O11 117.0(10) . . ?
O35 V111 O30 103.7(10) . . ?
O35 V111 O31 154.3(11) . . ?
O35 V111 O34 93.1(10) . . ?
O35 V111 O40 78.6(7) . . ?
O40 V111 V2 74.7(5) . . ?
O40 V111 Mo12 49.2(3) . . ?
O40 V111 V112 53.3(5) . . ?
V2 V112 Mo11 62.5(3) . . ?
V2 V112 V111 63.1(5) . . ?
V111 V112 Mo11 4.8(4) . . ?
O12 V112 V2 114.5(8) . . ?
O12 V112 Mo11 144.3(7) . . ?
O12 V112 V111 139.5(8) . . ?
O12 V112 O28 85.2(6) . . ?
O12 V112 O29 95.5(8) . . ?
O12 V112 O36 97.7(8) . . ?
O12 V112 O40 162.9(8) . . ?
O28 V112 V2 112.4(7) . . ?
O28 V112 Mo11 129.9(6) . . ?
O28 V112 V111 134.6(7) . . ?
O28 V112 O40 79.3(5) . . ?
O29 V112 V2 148.0(8) . . ?
O29 V112 Mo11 86.8(6) . . ?
O29 V112 V111 87.1(7) . . ?
O29 V112 O28 79.4(5) . . ?
O29 V112 O36 149.6(9) . . ?
O29 V112 O40 74.7(6) . . ?
O35 V112 V2 56.7(6) . . ?
O35 V112 Mo11 31.0(4) . . ?
O35 V112 V111 26.7(5) . . ?
O35 V112 O12 115.0(9) . . ?
O35 V112 O28 159.3(10) . . ?
O35 V112 O29 101.7(9) . . ?
O35 V112 O36 97.3(8) . . ?
O35 V112 O40 81.1(7) . . ?
O36 V112 V2 40.7(3) . . ?
O36 V112 Mo11 97.9(6) . . ?
O36 V112 V111 100.1(7) . . ?
O36 V112 O28 74.6(6) . . ?
O36 V112 O40 85.2(6) . . ?
O40 V112 V2 78.4(5) . . ?
O40 V112 Mo11 50.6(3) . . ?
O40 V112 V111 55.3(5) . . ?
V101 O1 Mo1 6.8(6) . . ?
V102 O2 Mo2 12.5(3) . . ?
V103 O3 Mo3 10.8(3) . . ?
V104 O4 Mo4 7.5(6) . . ?
V105 O5 Mo5 11.9(4) . . ?
Mo7 O7 V107 6.0(9) . . ?
Mo6 O6 V106 13.1(5) . . ?
Mo8 O8 V108 10.1(7) . . ?
Mo9 O9 V109 17.1(4) . . ?
Mo10 O10 V110 15.9(4) . . ?
Mo11 O11 V111 14.4(5) . . ?
Mo12 O12 V112 14.7(5) . . ?
V1 O13 Mo1 101.0(3) . . ?
V1 O13 Mo2 99.9(2) . . ?
V1 O13 V101 99.4(6) . . ?
Mo2 O13 Mo1 143.2(3) . . ?
V101 O13 Mo1 4.7(6) . . ?
V101 O13 Mo2 147.7(6) . . ?
V102 O13 V1 94.9(4) . . ?
V102 O13 Mo1 149.9(5) . . ?
V102 O13 Mo2 6.9(4) . . ?
V102 O13 V101 154.5(7) . . ?
V1 O14 Mo2 97.6(2) . . ?
V1 O14 Mo3 96.0(2) . . ?
Mo2 O14 Mo3 122.8(2) . . ?
V102 O14 V1 89.8(3) . . ?
V102 O14 Mo2 9.1(3) . . ?
V102 O14 Mo3 128.8(4) . . ?
V102 O14 V103 132.6(6) . . ?
V103 O14 V1 89.7(4) . . ?
V103 O14 Mo2 127.5(4) . . ?
V103 O14 Mo3 7.2(4) . . ?
V1 O15 Mo3 101.5(2) . . ?
V1 O15 Mo4 99.1(2) . . ?
V1 O15 V104 105.0(5) . . ?
Mo3 O15 Mo4 144.2(3) . . ?
V103 O15 V1 96.8(4) . . ?
V103 O15 Mo3 6.0(4) . . ?
V103 O15 Mo4 149.8(4) . . ?
V103 O15 V104 147.2(7) . . ?
V104 O15 Mo3 141.3(6) . . ?
V104 O15 Mo4 5.9(5) . . ?
V1 O16 Mo1 98.7(2) . . ?
V1 O16 V104 93.9(6) . . ?
Mo1 O16 V104 124.2(6) . . ?
Mo4 O16 V1 97.0(2) . . ?
Mo4 O16 Mo1 122.3(3) . . ?
Mo4 O16 V104 3.3(7) . . ?
V101 O16 V1 95.0(6) . . ?
V101 O16 Mo1 5.8(5) . . ?
V101 O16 Mo4 127.6(5) . . ?
V101 O16 V104 129.3(8) . . ?
Mo1 O17 Mo5 154.6(3) . . ?
Mo1 O17 V101 5.7(5) . . ?
Mo5 O17 V101 152.9(6) . . ?
V105 O17 Mo1 153.7(5) . . ?
V105 O17 Mo5 9.4(3) . . ?
V105 O17 V101 150.3(7) . . ?
Mo2 O18 Mo5 153.3(3) . . ?
Mo2 O18 V102 8.9(3) . . ?
Mo5 O18 V102 147.4(4) . . ?
V105 O18 Mo2 152.3(5) . . ?
V105 O18 Mo5 9.3(3) . . ?
V105 O18 V102 144.7(5) . . ?
Mo2 O19 V102 6.0(4) . . ?
Mo2 O19 Mo6 127.0(3) . . ?
Mo2 O19 V106 122.8(5) . . ?
V102 O19 V106 123.1(6) . . ?
Mo6 O19 V102 126.0(4) . . ?
Mo6 O19 V106 10.7(4) . . ?
Mo3 O20 V103 5.8(4) . . ?
Mo3 O20 Mo6 126.1(3) . . ?
Mo3 O20 V106 121.1(4) . . ?
V103 O20 V106 120.8(5) . . ?
Mo6 O20 V103 125.1(4) . . ?
Mo6 O20 V106 7.0(4) . . ?
Mo3 O21 Mo7 151.8(3) . . ?
Mo3 O21 V103 7.6(4) . . ?
Mo3 O21 V107 151.4(8) . . ?
Mo7 O21 V103 146.0(4) . . ?
Mo7 O21 V107 3.0(9) . . ?
V103 O21 V107 146.2(9) . . ?
Mo4 O22 V107 154.6(9) . . ?
Mo7 O22 Mo4 153.5(4) . . ?
Mo7 O22 V107 5.1(7) . . ?
V104 O22 Mo4 4.0(7) . . ?
V104 O22 Mo7 154.1(8) . . ?
V104 O22 V107 155.9(11) . . ?
Mo4 O23 V104 5.8(7) . . ?
Mo4 O23 Mo8 125.9(3) . . ?
Mo4 O23 V108 122.3(6) . . ?
V104 O23 Mo8 127.6(7) . . ?
V104 O23 V108 123.0(9) . . ?
Mo8 O23 V108 9.1(5) . . ?
Mo1 O24 V101 3.7(7) . . ?
Mo1 O24 Mo8 125.8(3) . . ?
Mo1 O24 V108 121.2(6) . . ?
V101 O24 V108 123.2(8) . . ?
Mo8 O24 V101 127.6(6) . . ?
Mo8 O24 V108 5.4(6) . . ?
Mo5 O25 V105 6.9(4) . . ?
Mo5 O25 Mo10 124.5(3) . . ?
Mo10 O25 V105 128.4(4) . . ?
V110 O25 Mo5 122.6(6) . . ?
V110 O25 V105 125.8(6) . . ?
V110 O25 Mo10 7.0(6) . . ?
Mo5 O26 V105 7.0(4) . . ?
Mo5 O26 Mo9 124.7(3) . . ?
Mo9 O26 V105 128.2(4) . . ?
V109 O26 Mo5 126.1(6) . . ?
V109 O26 V105 128.2(7) . . ?
V109 O26 Mo9 9.6(6) . . ?
Mo9 O27 Mo6 150.6(3) . . ?
V106 O27 Mo6 7.2(7) . . ?
V106 O27 Mo9 144.1(7) . . ?
V106 O27 V109 155.2(8) . . ?
V109 O27 Mo6 159.5(6) . . ?
V109 O27 Mo9 16.2(5) . . ?
Mo6 O28 V112 149.6(5) . . ?
Mo12 O28 Mo6 153.5(3) . . ?
Mo12 O28 V112 4.2(4) . . ?
V106 O28 Mo6 12.2(5) . . ?
V106 O28 Mo12 143.0(5) . . ?
V106 O28 V112 139.4(7) . . ?
V107 O29 Mo7 5.1(7) . . ?
V107 O29 V112 118.1(9) . . ?
Mo12 O29 Mo7 125.9(3) . . ?
Mo12 O29 V107 124.1(9) . . ?
Mo12 O29 V112 13.7(4) . . ?
V112 O29 Mo7 121.0(5) . . ?
V107 O30 Mo7 2.3(12) . . ?
V107 O30 Mo11 125.1(9) . . ?
V107 O30 V111 122.4(11) . . ?
Mo11 O30 Mo7 125.9(3) . . ?
V111 O30 Mo7 123.7(7) . . ?
V111 O30 Mo11 12.9(5) . . ?
Mo8 O31 V111 149.0(6) . . ?
Mo11 O31 Mo8 149.5(3) . . ?
Mo11 O31 V111 2.7(5) . . ?
V108 O31 Mo8 4.9(8) . . ?
V108 O31 Mo11 144.7(8) . . ?
V108 O31 V111 144.2(10) . . ?
Mo8 O32 Mo10 150.5(3) . . ?
Mo8 O32 V110 156.4(5) . . ?
V108 O32 Mo8 10.4(6) . . ?
V108 O32 Mo10 140.6(6) . . ?
V108 O32 V110 148.9(8) . . ?
V110 O32 Mo10 15.4(4) . . ?
V2 O33 Mo9 88.5(3) . . ?
V2 O33 Mo10 90.0(3) . . ?
V2 O33 V109 99.7(5) . . ?
V2 O33 V110 101.2(5) . . ?
Mo9 O33 V109 12.7(4) . . ?
Mo9 O33 V110 117.8(4) . . ?
Mo10 O33 Mo9 126.7(3) . . ?
Mo10 O33 V109 120.4(4) . . ?
Mo10 O33 V110 14.2(3) . . ?
V110 O33 V109 109.4(5) . . ?
V2 O34 Mo11 105.1(3) . . ?
V2 O34 V110 92.9(4) . . ?
V2 O34 V111 93.7(5) . . ?
Mo10 O34 V2 89.5(3) . . ?
Mo10 O34 Mo11 152.0(3) . . ?
Mo10 O34 V110 8.4(3) . . ?
Mo10 O34 V111 158.2(5) . . ?
Mo11 O34 V110 143.7(4) . . ?
Mo11 O34 V111 11.6(5) . . ?
V111 O34 V110 150.0(6) . . ?
Mo11 O35 V2 91.3(3) . . ?
Mo11 O35 Mo12 124.3(3) . . ?
Mo12 O35 V2 89.6(3) . . ?
V111 O35 V2 95.1(8) . . ?
V111 O35 Mo11 4.2(8) . . ?
V111 O35 Mo12 126.1(7) . . ?
V112 O35 V2 89.4(7) . . ?
V112 O35 Mo11 125.3(7) . . ?
V112 O35 Mo12 1.0(6) . . ?
V112 O35 V111 127.1(9) . . ?
V2 O36 Mo9 92.5(3) . . ?
V2 O36 Mo12 106.8(3) . . ?
V2 O36 V109 97.1(5) . . ?
V2 O36 V112 93.7(5) . . ?
Mo9 O36 Mo12 148.8(3) . . ?
Mo9 O36 V109 7.1(4) . . ?
Mo9 O36 V112 156.1(5) . . ?
Mo12 O36 V109 141.7(4) . . ?
Mo12 O36 V112 13.2(4) . . ?
V112 O36 V109 149.5(6) . . ?
Mo1 O37 Mo8 86.40(15) . . ?
Mo4 O37 Mo1 90.4(2) . . ?
Mo4 O37 Mo8 86.96(18) . . ?
Mo4 O37 V108 90.0(6) . . ?
V108 O37 Mo1 93.8(5) . . ?
V108 O37 Mo8 8.0(4) . . ?
P1 O37 Mo1 127.4(3) . . ?
P1 O37 Mo4 127.5(2) . . ?
P1 O37 Mo8 125.2(2) . . ?
P1 O37 V108 117.7(5) . . ?
Mo2 O38 V103 90.3(3) . . ?
Mo3 O38 Mo2 94.40(17) . . ?
Mo3 O38 V103 7.2(2) . . ?
Mo3 O38 Mo6 85.32(14) . . ?
Mo6 O38 Mo2 85.98(14) . . ?
Mo6 O38 V103 90.9(3) . . ?
V106 O38 Mo2 90.6(5) . . ?
V106 O38 Mo3 94.0(4) . . ?
V106 O38 V103 100.0(4) . . ?
V106 O38 Mo6 10.2(3) . . ?
P1 O38 Mo2 125.5(2) . . ?
P1 O38 Mo3 125.4(2) . . ?
P1 O38 V103 124.4(4) . . ?
P1 O38 Mo6 127.8(2) . . ?
P1 O38 V106 118.0(4) . . ?
Mo5 O39 Mo9 88.83(15) . . ?
Mo5 O39 Mo10 88.08(15) . . ?
Mo9 O39 Mo10 89.46(15) . . ?
V109 O39 Mo5 77.8(4) . . ?
V109 O39 Mo9 12.7(3) . . ?
V109 O39 Mo10 95.3(4) . . ?
V110 O39 Mo5 77.0(4) . . ?
V110 O39 Mo9 94.3(4) . . ?
V110 O39 Mo10 12.2(3) . . ?
V110 O39 V109 97.7(6) . . ?
P1 O39 Mo5 127.5(3) . . ?
P1 O39 Mo9 125.3(2) . . ?
P1 O39 Mo10 125.5(2) . . ?
P1 O39 V109 128.2(5) . . ?
P1 O39 V110 129.2(4) . . ?
V107 O40 Mo7 4.1(6) . . ?
V107 O40 Mo11 83.9(5) . . ?
V107 O40 Mo12 87.2(7) . . ?
Mo11 O40 Mo7 87.67(19) . . ?
Mo12 O40 Mo7 88.6(2) . . ?
Mo12 O40 Mo11 91.95(15) . . ?
V111 O40 Mo7 86.4(5) . . ?
V111 O40 V107 82.4(7) . . ?
V111 O40 Mo11 10.0(4) . . ?
V111 O40 Mo12 82.0(4) . . ?
V112 O40 Mo7 89.6(5) . . ?
V112 O40 V107 87.5(8) . . ?
V112 O40 Mo11 81.3(4) . . ?
V112 O40 Mo12 10.8(3) . . ?
V112 O40 V111 71.4(5) . . ?
P1 O40 Mo7 125.5(3) . . ?
P1 O40 V107 129.2(6) . . ?
P1 O40 Mo11 125.8(2) . . ?
P1 O40 Mo12 125.6(2) . . ?
P1 O40 V111 133.7(5) . . ?
P1 O40 V112 132.2(5) . . ?
O37 P1 O40 109.6(2) . . ?
O38 P1 O37 109.8(2) . . ?
O38 P1 O39 109.0(2) . . ?
O38 P1 O40 109.1(2) . . ?
O39 P1 O37 109.4(2) . . ?
O39 P1 O40 109.9(3) . . ?
C21 N1 C11 107.5(5) . . ?
C21 N1 C31 108.3(5) . . ?
C21 N1 C41 112.4(5) . . ?
C31 N1 C11 109.9(5) . . ?
C41 N1 C11 108.8(5) . . ?
C41 N1 C31 109.9(5) . . ?
C51 N2 C81 110.7(5) . . ?
C61 N2 C51 111.8(6) . . ?
C61 N2 C71 110.5(5) . . ?
C61 N2 C81 105.8(5) . . ?
C71 N2 C51 107.1(5) . . ?
C71 N2 C81 111.1(5) . . ?
H1A C1 H1B 107.9 . . ?
Cl1 C1 H1A 109.3 . . ?
Cl1 C1 H1B 109.3 . . ?
Cl1 C1 Cl2 111.7(6) . . ?
Cl2 C1 H1A 109.3 . . ?
Cl2 C1 H1B 109.3 . . ?
N1 C11 H11A 108.0 . . ?
N1 C11 H11B 108.0 . . ?
H11A C11 H11B 107.2 . . ?
C12 C11 N1 117.3(5) . . ?
C12 C11 H11A 108.0 . . ?
C12 C11 H11B 108.0 . . ?
C11 C12 H12A 109.4 . . ?
C11 C12 H12B 109.4 . . ?
C11 C12 C13 111.2(6) . . ?
H12A C12 H12B 108.0 . . ?
C13 C12 H12A 109.4 . . ?
C13 C12 H12B 109.4 . . ?
C12 C13 H13A 108.5 . . ?
C12 C13 H13B 108.5 . . ?
C12 C13 C14 114.9(7) . . ?
H13A C13 H13B 107.5 . . ?
C14 C13 H13A 108.5 . . ?
C14 C13 H13B 108.5 . . ?
C13 C14 H14A 109.5 . . ?
C13 C14 H14B 109.5 . . ?
C13 C14 H14C 109.5 . . ?
H14A C14 H14B 109.5 . . ?
H14A C14 H14C 109.5 . . ?
H14B C14 H14C 109.5 . . ?
N1 C21 H21A 107.9 . . ?
N1 C21 H21B 107.9 . . ?
H21A C21 H21B 107.2 . . ?
C22 C21 N1 117.7(6) . . ?
C22 C21 H21A 107.9 . . ?
C22 C21 H21B 107.9 . . ?
C21 C22 H22A 109.3 . . ?
C21 C22 H22B 109.3 . . ?
H22A C22 H22B 108.0 . . ?
C23 C22 C21 111.6(6) . . ?
C23 C22 H22A 109.3 . . ?
C23 C22 H22B 109.3 . . ?
C22 C23 H23A 108.2 . . ?
C22 C23 H23B 108.2 . . ?
H23A C23 H23B 107.3 . . ?
C24 C23 C22 116.5(7) . . ?
C24 C23 H23A 108.2 . . ?
C24 C23 H23B 108.2 . . ?
C23 C24 H24A 109.5 . . ?
C23 C24 H24B 109.5 . . ?
C23 C24 H24C 109.5 . . ?
H24A C24 H24B 109.5 . . ?
H24A C24 H24C 109.5 . . ?
H24B C24 H24C 109.5 . . ?
N1 C31 H31A 108.2 . . ?
N1 C31 H31B 108.2 . . ?
H31A C31 H31B 107.3 . . ?
C32 C31 N1 116.4(6) . . ?
C32 C31 H31A 108.2 . . ?
C32 C31 H31B 108.2 . . ?
C31 C32 H32A 109.4 . . ?
C31 C32 H32B 109.4 . . ?
H32A C32 H32B 108.0 . . ?
C33 C32 C31 111.2(7) . . ?
C33 C32 H32A 109.4 . . ?
C33 C32 H32B 109.4 . . ?
C32 C33 H33A 109.4 . . ?
C32 C33 H33B 109.4 . . ?
C32 C33 C34 111.1(7) . . ?
H33A C33 H33B 108.0 . . ?
C34 C33 H33A 109.4 . . ?
C34 C33 H33B 109.4 . . ?
C33 C34 H34A 109.5 . . ?
C33 C34 H34B 109.5 . . ?
C33 C34 H34C 109.5 . . ?
H34A C34 H34B 109.5 . . ?
H34A C34 H34C 109.5 . . ?
H34B C34 H34C 109.5 . . ?
N1 C41 H41A 108.4 . . ?
N1 C41 H41B 108.4 . . ?
H41A C41 H41B 107.5 . . ?
C42 C41 N1 115.4(6) . . ?
C42 C41 H41A 108.4 . . ?
C42 C41 H41B 108.4 . . ?
C41 C42 H42A 109.1 . . ?
C41 C42 H42B 109.1 . . ?
H42A C42 H42B 107.9 . . ?
C43 C42 C41 112.4(7) . . ?
C43 C42 H42A 109.1 . . ?
C43 C42 H42B 109.1 . . ?
C42 C43 H43A 107.6 . . ?
C42 C43 H43B 107.6 . . ?
H43A C43 H43B 107.1 . . ?
C44 C43 C42 118.7(9) . . ?
C44 C43 H43A 107.6 . . ?
C44 C43 H43B 107.6 . . ?
C43 C44 H44A 109.5 . . ?
C43 C44 H44B 109.5 . . ?
C43 C44 H44C 109.5 . . ?
H44A C44 H44B 109.5 . . ?
H44A C44 H44C 109.5 . . ?
H44B C44 H44C 109.5 . . ?
N2 C51 H51A 108.3 . . ?
N2 C51 H51B 108.3 . . ?
H51A C51 H51B 107.4 . . ?
C52 C51 N2 115.9(6) . . ?
C52 C51 H51A 108.3 . . ?
C52 C51 H51B 108.3 . . ?
C51 C52 H52A 109.6 . . ?
C51 C52 H52B 109.6 . . ?
C51 C52 C53 110.2(7) . . ?
H52A C52 H52B 108.1 . . ?
C53 C52 H52A 109.6 . . ?
C53 C52 H52B 109.6 . . ?
C52 C53 H53A 109.9 . . ?
C52 C53 H53B 109.9 . . ?
C52 C53 C54 109.0(8) . . ?
H53A C53 H53B 108.3 . . ?
C54 C53 H53A 109.9 . . ?
C54 C53 H53B 109.9 . . ?
C53 C54 H54A 109.5 . . ?
C53 C54 H54B 109.5 . . ?
C53 C54 H54C 109.5 . . ?
H54A C54 H54B 109.5 . . ?
H54A C54 H54C 109.5 . . ?
H54B C54 H54C 109.5 . . ?
N2 C61 H61A 108.4 . . ?
N2 C61 H61B 108.4 . . ?
N2 C61 C62 115.3(6) . . ?
H61A C61 H61B 107.5 . . ?
C62 C61 H61A 108.4 . . ?
C62 C61 H61B 108.4 . . ?
C61 C62 H62A 109.8 . . ?
C61 C62 H62B 109.8 . . ?
C61 C62 C63 109.2(7) . . ?
H62A C62 H62B 108.3 . . ?
C63 C62 H62A 109.8 . . ?
C63 C62 H62B 109.8 . . ?
C62 C63 H63A 109.6 . . ?
C62 C63 H63B 109.6 . . ?
H63A C63 H63B 108.1 . . ?
C64 C63 C62 110.4(10) . . ?
C64 C63 H63A 109.6 . . ?
C64 C63 H63B 109.6 . . ?
C63 C64 H64A 109.5 . . ?
C63 C64 H64B 109.5 . . ?
C63 C64 H64C 109.5 . . ?
H64A C64 H64B 109.5 . . ?
H64A C64 H64C 109.5 . . ?
H64B C64 H64C 109.5 . . ?
N2 C71 H71A 108.6 . . ?
N2 C71 H71B 108.6 . . ?
N2 C71 C72 114.8(6) . . ?
H71A C71 H71B 107.5 . . ?
C72 C71 H71A 108.6 . . ?
C72 C71 H71B 108.6 . . ?
C71 C72 H72A 109.3 . . ?
C71 C72 H72B 109.3 . . ?
C71 C72 C73 111.5(6) . . ?
H72A C72 H72B 108.0 . . ?
C73 C72 H72A 109.3 . . ?
C73 C72 H72B 109.3 . . ?
C72 C73 H73A 109.5 . . ?
C72 C73 H73B 109.5 . . ?
H73A C73 H73B 108.0 . . ?
C74 C73 C72 110.9(6) . . ?
C74 C73 H73A 109.5 . . ?
C74 C73 H73B 109.5 . . ?
C73 C74 H74A 109.5 . . ?
C73 C74 H74B 109.5 . . ?
C73 C74 H74C 109.5 . . ?
H74A C74 H74B 109.5 . . ?
H74A C74 H74C 109.5 . . ?
H74B C74 H74C 109.5 . . ?
N2 C81 H81A 108.3 . . ?
N2 C81 H81B 108.3 . . ?
H81A C81 H81B 107.4 . . ?
C82 C81 N2 115.7(5) . . ?
C82 C81 H81A 108.4 . . ?
C82 C81 H81B 108.4 . . ?
C81 C82 H82A 109.3 . . ?
C81 C82 H82B 109.3 . . ?
H82A C82 H82B 107.9 . . ?
C83 C82 C81 111.8(6) . . ?
C83 C82 H82A 109.3 . . ?
C83 C82 H82B 109.3 . . ?
C82 C83 H83A 108.6 . . ?
C82 C83 H83B 108.6 . . ?
C82 C83 C84 114.7(7) . . ?
H83A C83 H83B 107.6 . . ?
C84 C83 H83A 108.6 . . ?
C84 C83 H83B 108.6 . . ?
C83 C84 H84A 109.5 . . ?
C83 C84 H84B 109.5 . . ?
C83 C84 H84C 109.5 . . ?
H84A C84 H84B 109.5 . . ?
H84A C84 H84C 109.5 . . ?
H84B C84 H84C 109.5 . . ?

loop_
_geom_bond_atom_site_label_1
_geom_bond_atom_site_label_2
_geom_bond_distance
_geom_bond_site_symmetry_2
_geom_bond_publ_flag
V1 O41 1.578(7) . ?
V1 Mo2 2.967(2) . ?
V1 Mo3 2.954(2) . ?
V1 Mo4 2.926(6) . ?
V1 V101 2.867(16) . ?
V1 V102 2.650(9) . ?
V1 V103 2.671(8) . ?
V1 V104 2.99(2) . ?
V1 O13 1.845(5) . ?
V1 O14 1.929(5) . ?
V1 O15 1.798(4) . ?
V1 O16 1.982(5) . ?
Mo1 O1 1.654(7) . ?
Mo1 O13 2.055(6) . ?
Mo1 O16 1.988(6) . ?
Mo1 O17 1.836(7) . ?
Mo1 O24 1.788(6) . ?
Mo1 O37 2.424(6) . ?
Mo2 O2 1.662(5) . ?
Mo2 O13 2.028(5) . ?
Mo2 O14 2.015(5) . ?
Mo2 O18 1.813(5) . ?
Mo2 O19 1.790(5) . ?
Mo2 O38 2.445(5) . ?
Mo3 O3 1.653(5) . ?
Mo3 O14 2.044(5) . ?
Mo3 O15 2.012(5) . ?
Mo3 O20 1.827(5) . ?
Mo3 O21 1.779(5) . ?
Mo3 O38 2.412(5) . ?
Mo4 O4 1.656(7) . ?
Mo4 O15 2.040(7) . ?
Mo4 O16 1.925(6) . ?
Mo4 O22 1.899(6) . ?
Mo4 O23 1.778(7) . ?
Mo4 O37 2.408(6) . ?
Mo5 V109 2.989(14) . ?
Mo5 V110 2.917(12) . ?
Mo5 O5 1.659(5) . ?
Mo5 O17 1.937(5) . ?
Mo5 O18 1.961(5) . ?
Mo5 O25 1.858(5) . ?
Mo5 O26 1.852(5) . ?
Mo5 O39 2.388(5) . ?
Mo7 O7 1.641(8) . ?
Mo7 O21 1.917(7) . ?
Mo7 O22 1.870(9) . ?
Mo7 O29 1.949(9) . ?
Mo7 O30 1.904(6) . ?
Mo7 O40 2.439(8) . ?
V101 O1 1.556(19) . ?
V101 O13 1.914(17) . ?
V101 O16 1.91(2) . ?
V101 O17 1.94(2) . ?
V101 O24 1.966(15) . ?
V102 O2 1.626(12) . ?
V102 O13 1.750(10) . ?
V102 O14 1.822(12) . ?
V102 O18 2.013(12) . ?
V102 O19 2.086(10) . ?
V103 O3 1.631(12) . ?
V103 O14 1.856(12) . ?
V103 O15 1.774(11) . ?
V103 O20 2.067(12) . ?
V103 O21 1.963(11) . ?
V103 O38 2.454(13) . ?
V104 O4 1.61(2) . ?
V104 O15 1.97(2) . ?
V104 O16 2.109(17) . ?
V104 O22 1.722(18) . ?
V104 O23 1.893(19) . ?
V105 O5 1.532(12) . ?
V105 O17 1.756(12) . ?
V105 O18 1.778(12) . ?
V105 O25 2.118(11) . ?
V105 O26 2.111(11) . ?
V107 O7 1.70(3) . ?
V107 O21 2.07(2) . ?
V107 O22 1.94(3) . ?
V107 O29 1.88(3) . ?
V107 O30 1.74(2) . ?
V107 O40 2.37(3) . ?
V2 O42 1.621(16) . ?
V2 Mo9 2.664(4) . ?
V2 Mo10 2.646(4) . ?
V2 Mo11 3.047(4) . ?
V2 Mo12 3.019(4) . ?
V2 V110 3.050(15) . ?
V2 V111 2.88(2) . ?
V2 V112 2.743(16) . ?
V2 O33 1.862(7) . ?
V2 O34 1.883(6) . ?
V2 O35 2.292(8) . ?
V2 O36 1.792(6) . ?
Mo6 O6 1.655(5) . ?
Mo6 O19 1.930(5) . ?
Mo6 O20 1.861(5) . ?
Mo6 O27 1.947(5) . ?
Mo6 O28 1.913(5) . ?
Mo6 O38 2.438(4) . ?
Mo8 O8 1.640(5) . ?
Mo8 O23 1.971(5) . ?
Mo8 O24 1.957(5) . ?
Mo8 O31 1.893(5) . ?
Mo8 O32 1.853(5) . ?
Mo8 O37 2.447(4) . ?
Mo9 V109 0.533(13) . ?
Mo9 O9 1.647(6) . ?
Mo9 O26 1.946(6) . ?
Mo9 O27 1.878(6) . ?
Mo9 O33 1.957(5) . ?
Mo9 O36 1.894(5) . ?
Mo9 O39 2.421(4) . ?
Mo10 V110 0.527(12) . ?
Mo10 O10 1.640(5) . ?
Mo10 O25 1.945(5) . ?
Mo10 O32 1.965(5) . ?
Mo10 O33 1.880(5) . ?
Mo10 O34 1.875(5) . ?
Mo10 O39 2.451(4) . ?
Mo11 V112 3.102(14) . ?
Mo11 O11 1.637(5) . ?
Mo11 O30 1.878(5) . ?
Mo11 O31 1.875(5) . ?
Mo11 O34 1.956(5) . ?
Mo11 O35 1.955(5) . ?
Mo11 O40 2.426(5) . ?
Mo12 V111 3.159(17) . ?
Mo12 O12 1.662(5) . ?
Mo12 O28 1.861(5) . ?
Mo12 O29 1.858(5) . ?
Mo12 O35 1.982(6) . ?
Mo12 O36 1.967(5) . ?
Mo12 O40 2.415(4) . ?
V106 O6 1.819(15) . ?
V106 O19 2.132(18) . ?
V106 O20 2.212(16) . ?
V106 O27 1.577(15) . ?
V106 O28 1.721(19) . ?
V106 O38 2.405(17) . ?
V108 O8 1.80(2) . ?
V108 O23 2.09(2) . ?
V108 O24 2.24(2) . ?
V108 O31 1.58(2) . ?
V108 O32 1.74(2) . ?
V108 O37 2.39(2) . ?
V109 O9 1.798(14) . ?
V109 O26 1.496(14) . ?
V109 O27 1.705(17) . ?
V109 O33 2.226(17) . ?
V109 O36 2.358(14) . ?
V109 O39 2.372(14) . ?
V110 O10 1.855(13) . ?
V110 O25 1.460(14) . ?
V110 O32 1.820(15) . ?
V110 O33 2.080(16) . ?
V110 O34 2.306(14) . ?
V110 O39 2.294(14) . ?
V111 V112 2.76(2) . ?
V111 O11 1.689(18) . ?
V111 O30 1.85(2) . ?
V111 O31 2.283(16) . ?
V111 O34 2.06(2) . ?
V111 O35 1.555(17) . ?
V111 O40 2.397(18) . ?
V112 O12 1.770(16) . ?
V112 O28 2.288(15) . ?
V112 O29 1.917(18) . ?
V112 O35 1.530(14) . ?
V112 O36 1.965(18) . ?
V112 O40 2.336(16) . ?
O37 P1 1.528(4) . ?
O38 P1 1.531(4) . ?
O39 P1 1.529(4) . ?
O40 P1 1.529(5) . ?
N1 C11 1.563(8) . ?
N1 C21 1.504(8) . ?
N1 C31 1.535(8) . ?
N1 C41 1.509(9) . ?
N2 C51 1.513(8) . ?
N2 C61 1.510(8) . ?
N2 C71 1.517(9) . ?
N2 C81 1.514(8) . ?
C1 H1A 0.9700 . ?
C1 H1B 0.9700 . ?
C1 Cl1 1.735(13) . ?
C1 Cl2 1.741(11) . ?
C11 H11A 0.9700 . ?
C11 H11B 0.9700 . ?
C11 C12 1.479(10) . ?
C12 H12A 0.9700 . ?
C12 H12B 0.9700 . ?
C12 C13 1.499(10) . ?
C13 H13A 0.9700 . ?
C13 H13B 0.9700 . ?
C13 C14 1.508(11) . ?
C14 H14A 0.9600 . ?
C14 H14B 0.9600 . ?
C14 H14C 0.9600 . ?
C21 H21A 0.9700 . ?
C21 H21B 0.9700 . ?
C21 C22 1.495(10) . ?
C22 H22A 0.9700 . ?
C22 H22B 0.9700 . ?
C22 C23 1.495(10) . ?
C23 H23A 0.9700 . ?
C23 H23B 0.9700 . ?
C23 C24 1.476(10) . ?
C24 H24A 0.9600 . ?
C24 H24B 0.9600 . ?
C24 H24C 0.9600 . ?
C31 H31A 0.9700 . ?
C31 H31B 0.9700 . ?
C31 C32 1.487(10) . ?
C32 H32A 0.9700 . ?
C32 H32B 0.9700 . ?
C32 C33 1.479(10) . ?
C33 H33A 0.9700 . ?
C33 H33B 0.9700 . ?
C33 C34 1.530(13) . ?
C34 H34A 0.9600 . ?
C34 H34B 0.9600 . ?
C34 H34C 0.9600 . ?
C41 H41A 0.9700 . ?
C41 H41B 0.9700 . ?
C41 C42 1.490(10) . ?
C42 H42A 0.9700 . ?
C42 H42B 0.9700 . ?
C42 C43 1.516(12) . ?
C43 H43A 0.9700 . ?
C43 H43B 0.9700 . ?
C43 C44 1.399(13) . ?
C44 H44A 0.9600 . ?
C44 H44B 0.9600 . ?
C44 H44C 0.9600 . ?
C51 H51A 0.9700 . ?
C51 H51B 0.9700 . ?
C51 C52 1.517(10) . ?
C52 H52A 0.9700 . ?
C52 H52B 0.9700 . ?
C52 C53 1.510(11) . ?
C53 H53A 0.9700 . ?
C53 H53B 0.9700 . ?
C53 C54 1.543(13) . ?
C54 H54A 0.9600 . ?
C54 H54B 0.9600 . ?
C54 H54C 0.9600 . ?
C61 H61A 0.9700 . ?
C61 H61B 0.9700 . ?
C61 C62 1.533(10) . ?
C62 H62A 0.9700 . ?
C62 H62B 0.9700 . ?
C62 C63 1.559(14) . ?
C63 H63A 0.9700 . ?
C63 H63B 0.9700 . ?
C63 C64 1.483(16) . ?
C64 H64A 0.9600 . ?
C64 H64B 0.9600 . ?
C64 H64C 0.9600 . ?
C71 H71A 0.9700 . ?
C71 H71B 0.9700 . ?
C71 C72 1.524(10) . ?
C72 H72A 0.9700 . ?
C72 H72B 0.9700 . ?
C72 C73 1.527(10) . ?
C73 H73A 0.9700 . ?
C73 H73B 0.9700 . ?
C73 C74 1.506(10) . ?
C74 H74A 0.9600 . ?
C74 H74B 0.9600 . ?
C74 H74C 0.9600 . ?
C81 H81A 0.9700 . ?
C81 H81B 0.9700 . ?
C81 C82 1.518(9) . ?
C82 H82A 0.9700 . ?
C82 H82B 0.9700 . ?
C82 C83 1.499(11) . ?
C83 H83A 0.9700 . ?
C83 H83B 0.9700 . ?
C83 C84 1.508(13) . ?
C84 H84A 0.9600 . ?
C84 H84B 0.9600 . ?
C84 H84C 0.9600 . ?

loop_
_geom_torsion_atom_site_label_1
_geom_torsion_atom_site_label_2
_geom_torsion_atom_site_label_3
_geom_torsion_atom_site_label_4
_geom_torsion
_geom_torsion_site_symmetry_1
_geom_torsion_site_symmetry_2
_geom_torsion_site_symmetry_3
_geom_torsion_site_symmetry_4
_geom_torsion_publ_flag
V1 Mo1 O1 V101 10(8) . . . . ?
V1 Mo1 O17 Mo5 26.5(8) . . . . ?
V1 Mo1 O17 V101 -52(7) . . . . ?
V1 Mo1 O17 V105 4.8(10) . . . . ?
V1 Mo1 O24 V101 67(11) . . . . ?
V1 Mo1 O24 Mo8 -53.4(5) . . . . ?
V1 Mo1 O24 V108 -56.6(8) . . . . ?
V1 Mo2 O2 V102 -8(2) . . . . ?
V1 Mo2 O18 Mo5 -24.9(7) . . . . ?
V1 Mo2 O18 V102 30(2) . . . . ?
V1 Mo2 O18 V105 -4.6(10) . . . . ?
V1 Mo2 O19 V102 -31(4) . . . . ?
V1 Mo2 O19 Mo6 52.3(4) . . . . ?
V1 Mo2 O19 V106 64.3(6) . . . . ?
V1 Mo3 O3 V103 5(3) . . . . ?
V1 Mo3 O20 V103 26(4) . . . . ?
V1 Mo3 O20 Mo6 -56.2(4) . . . . ?
V1 Mo3 O20 V106 -62.2(6) . . . . ?
V1 Mo3 O21 Mo7 19.1(8) . . . . ?
V1 Mo3 O21 V103 -26(3) . . . . ?
V1 Mo3 O21 V107 25.4(17) . . . . ?
V1 Mo4 O4 V104 -102(7) . . . . ?
V1 Mo4 O22 Mo7 -25.6(8) . . . . ?
V1 Mo4 O22 V104 77(12) . . . . ?
V1 Mo4 O22 V107 -36.9(16) . . . . ?
V1 Mo4 O23 V104 159(8) . . . . ?
V1 Mo4 O23 Mo8 49.5(5) . . . . ?
V1 Mo4 O23 V108 59.5(8) . . . . ?
V1 V101 O1 Mo1 -169(9) . . . . ?
V1 V102 O2 Mo2 170(3) . . . . ?
V1 V102 O13 Mo1 -122.1(9) . . . . ?
V1 V102 O13 Mo2 -136(4) . . . . ?
V1 V102 O13 V101 -124.1(17) . . . . ?
V1 V102 O14 Mo2 149(3) . . . . ?
V1 V102 O14 Mo3 97.6(4) . . . . ?
V1 V102 O14 V103 89.5(6) . . . . ?
V1 V103 O3 Mo3 -175(3) . . . . ?
V1 V103 O14 Mo2 -99.4(4) . . . . ?
V1 V103 O14 Mo3 -151(3) . . . . ?
V1 V103 O14 V102 -89.5(6) . . . . ?
V1 V103 O15 Mo3 143(5) . . . . ?
V1 V103 O15 Mo4 121.5(9) . . . . ?
V1 V103 O15 V104 131.6(12) . . . . ?
V1 V104 O4 Mo4 72(7) . . . . ?
V1 V104 O22 Mo4 -98(12) . . . . ?
V1 V104 O22 Mo7 -12(2) . . . . ?
V1 V104 O22 V107 -24(3) . . . . ?
V1 V104 O23 Mo4 -18(7) . . . . ?
V1 V104 O23 Mo8 56.7(13) . . . . ?
V1 V104 O23 V108 66.3(13) . . . . ?
O41 V1 O13 Mo1 -104.8(4) . . . . ?
O41 V1 O13 Mo2 105.7(4) . . . . ?
O41 V1 O13 V101 -100.3(6) . . . . ?
O41 V1 O13 V102 100.9(5) . . . . ?
O41 V1 O15 Mo3 -105.6(4) . . . . ?
O41 V1 O15 Mo4 103.9(4) . . . . ?
O41 V1 O15 V103 -101.9(5) . . . . ?
O41 V1 O15 V104 102.9(7) . . . . ?
Mo1 O37 P1 O38 64.0(3) . . . . ?
Mo1 O37 P1 O39 -55.6(3) . . . . ?
Mo1 O37 P1 O40 -176.2(3) . . . . ?
Mo2 V1 O13 Mo1 149.5(3) . . . . ?
Mo2 V1 O13 V101 154.0(6) . . . . ?
Mo2 V1 O13 V102 -4.8(4) . . . . ?
Mo2 V1 O15 Mo3 32.6(2) . . . . ?
Mo2 V1 O15 Mo4 -118.0(2) . . . . ?
Mo2 V1 O15 V103 36.2(4) . . . . ?
Mo2 V1 O15 V104 -118.9(6) . . . . ?
Mo2 O38 P1 O37 -63.7(3) . . . . ?
Mo2 O38 P1 O39 56.2(3) . . . . ?
Mo2 O38 P1 O40 176.2(3) . . . . ?
Mo3 V1 O13 Mo1 116.67(19) . . . . ?
Mo3 V1 O13 Mo2 -32.9(2) . . . . ?
Mo3 V1 O13 V101 121.1(5) . . . . ?
Mo3 V1 O13 V102 -37.7(4) . . . . ?
Mo3 V1 O15 Mo4 -150.6(3) . . . . ?
Mo3 V1 O15 V103 3.6(5) . . . . ?
Mo3 V1 O15 V104 -151.5(7) . . . . ?
Mo3 O38 P1 O37 64.8(3) . . . . ?
Mo3 O38 P1 O39 -175.3(3) . . . . ?
Mo3 O38 P1 O40 -55.3(3) . . . . ?
Mo4 V1 O13 Mo1 29.0(2) . . . . ?
Mo4 V1 O13 Mo2 -120.58(18) . . . . ?
Mo4 V1 O13 V101 33.4(5) . . . . ?
Mo4 V1 O13 V102 -125.4(4) . . . . ?
Mo4 V1 O15 Mo3 150.6(3) . . . . ?
Mo4 V1 O15 V103 154.2(5) . . . . ?
Mo4 V1 O15 V104 -1.0(8) . . . . ?
Mo4 O37 P1 O38 -62.6(4) . . . . ?
Mo4 O37 P1 O39 177.8(3) . . . . ?
Mo4 O37 P1 O40 57.2(4) . . . . ?
Mo5 V109 O9 Mo9 -126(3) . . . . ?
Mo5 V109 O26 V105 8.3(5) . . . . ?
Mo5 V109 O26 Mo9 -85(3) . . . . ?
Mo5 V109 O27 Mo6 65.4(17) . . . . ?
Mo5 V109 O27 Mo9 139(2) . . . . ?
Mo5 V109 O27 V106 80(2) . . . . ?
Mo5 V110 O10 Mo10 141(3) . . . . ?
Mo5 V110 O25 V105 -7.5(5) . . . . ?
Mo5 V110 O25 Mo10 107(5) . . . . ?
Mo5 V110 O32 Mo8 -70.3(13) . . . . ?
Mo5 V110 O32 Mo10 -153(2) . . . . ?
Mo5 V110 O32 V108 -86.1(17) . . . . ?
Mo5 O39 P1 O37 58.2(4) . . . . ?
Mo5 O39 P1 O38 -61.8(3) . . . . ?
Mo5 O39 P1 O40 178.7(3) . . . . ?
Mo7 O40 P1 O37 -59.0(4) . . . . ?
Mo7 O40 P1 O38 61.2(4) . . . . ?
Mo7 O40 P1 O39 -179.3(3) . . . . ?
V101 V1 O13 Mo1 -4.5(6) . . . . ?
V101 V1 O13 Mo2 -154.0(6) . . . . ?
V101 V1 O13 V102 -158.8(7) . . . . ?
V101 V1 O15 Mo3 120.2(5) . . . . ?
V101 V1 O15 Mo4 -30.3(5) . . . . ?
V101 V1 O15 V103 123.9(6) . . . . ?
V101 V1 O15 V104 -31.3(8) . . . . ?
V102 V1 O13 Mo1 154.4(5) . . . . ?
V102 V1 O13 Mo2 4.8(4) . . . . ?
V102 V1 O13 V101 158.8(7) . . . . ?
V102 V1 O15 Mo3 31.7(3) . . . . ?
V102 V1 O15 Mo4 -118.9(3) . . . . ?
V102 V1 O15 V103 35.3(5) . . . . ?
V102 V1 O15 V104 -119.8(7) . . . . ?
V103 V1 O13 Mo1 117.6(3) . . . . ?
V103 V1 O13 Mo2 -31.9(3) . . . . ?
V103 V1 O13 V101 122.1(6) . . . . ?
V103 V1 O13 V102 -36.8(5) . . . . ?
V103 V1 O15 Mo3 -3.6(5) . . . . ?
V103 V1 O15 Mo4 -154.2(5) . . . . ?
V103 V1 O15 V104 -155.2(8) . . . . ?
V103 O38 P1 O37 56.1(4) . . . . ?
V103 O38 P1 O39 175.9(3) . . . . ?
V103 O38 P1 O40 -64.0(4) . . . . ?
V104 V1 O13 Mo1 31.9(4) . . . . ?
V104 V1 O13 Mo2 -117.6(4) . . . . ?
V104 V1 O13 V101 36.4(7) . . . . ?
V104 V1 O13 V102 -122.5(5) . . . . ?
V104 V1 O15 Mo3 151.5(7) . . . . ?
V104 V1 O15 Mo4 1.0(8) . . . . ?
V104 V1 O15 V103 155.2(8) . . . . ?
V107 O40 P1 O37 -56.9(9) . . . . ?
V107 O40 P1 O38 63.3(9) . . . . ?
V107 O40 P1 O39 -177.2(9) . . . . ?
V2 Mo9 V109 Mo5 -6(5) . . . . ?
V2 Mo9 V109 O9 -144(3) . . . . ?
V2 Mo9 V109 O26 -48(5) . . . . ?
V2 Mo9 V109 O27 115(3) . . . . ?
V2 Mo9 V109 O33 -38(2) . . . . ?
V2 Mo9 V109 O36 85(3) . . . . ?
V2 Mo9 V109 O39 25(3) . . . . ?
V2 Mo9 O9 V109 161.4(19) . . . . ?
V2 Mo9 O27 Mo6 -7.9(7) . . . . ?
V2 Mo9 O27 V106 -2.2(12) . . . . ?
V2 Mo9 O27 V109 -144.8(18) . . . . ?
V2 Mo9 O36 Mo12 -129.3(6) . . . . ?
V2 Mo9 O36 V109 -130(3) . . . . ?
V2 Mo9 O36 V112 -105.0(12) . . . . ?
V2 Mo10 V110 Mo5 13(4) . . . . ?
V2 Mo10 V110 O10 148(2) . . . . ?
V2 Mo10 V110 O25 78(5) . . . . ?
V2 Mo10 V110 O32 -116.4(16) . . . . ?
V2 Mo10 V110 O33 38.2(14) . . . . ?
V2 Mo10 V110 O34 -71(2) . . . . ?
V2 Mo10 V110 O39 -24(2) . . . . ?
V2 Mo10 O10 V110 -156.9(18) . . . . ?
V2 Mo10 O33 Mo9 -88.1(4) . . . . ?
V2 Mo10 O33 V109 -101.3(5) . . . . ?
V2 Mo10 O33 V110 -142.8(16) . . . . ?
V2 Mo10 O34 Mo11 122.4(7) . . . . ?
V2 Mo10 O34 V110 114(3) . . . . ?
V2 Mo10 O34 V111 98.7(15) . . . . ?
V2 Mo11 O11 V111 61(3) . . . . ?
V2 Mo11 O30 Mo7 45.9(5) . . . . ?
V2 Mo11 O30 V107 43.3(13) . . . . ?
V2 Mo11 O30 V111 -39(3) . . . . ?
V2 Mo11 O31 Mo8 -10.0(6) . . . . ?
V2 Mo11 O31 V108 -8.3(15) . . . . ?
V2 Mo11 O31 V111 -90(12) . . . . ?
V2 Mo12 O12 V112 -49(2) . . . . ?
V2 Mo12 O28 Mo6 19.9(7) . . . . ?
V2 Mo12 O28 V106 8.2(11) . . . . ?
V2 Mo12 O28 V112 41(7) . . . . ?
V2 Mo12 O29 Mo7 -45.0(4) . . . . ?
V2 Mo12 O29 V107 -39.2(9) . . . . ?
V2 Mo12 O29 V112 28(2) . . . . ?
V2 V110 O10 Mo10 18.5(14) . . . . ?
V2 V110 O25 Mo5 -56.1(11) . . . . ?
V2 V110 O25 V105 -63.5(11) . . . . ?
V2 V110 O25 Mo10 51(4) . . . . ?
V2 V110 O32 Mo8 47.8(14) . . . . ?
V2 V110 O32 Mo10 -35.2(13) . . . . ?
V2 V110 O32 V108 31.9(18) . . . . ?
V2 V111 O11 Mo11 -105(3) . . . . ?
V2 V111 O30 Mo7 17.0(17) . . . . ?
V2 V111 O30 V107 15(2) . . . . ?
V2 V111 O30 Mo11 121(4) . . . . ?
V2 V111 O35 Mo11 27(10) . . . . ?
V2 V111 O35 Mo12 93.2(7) . . . . ?
V2 V111 O35 V112 93.1(11) . . . . ?
V2 V112 O12 Mo12 119(3) . . . . ?
V2 V112 O35 Mo11 -91.2(6) . . . . ?
V2 V112 O35 Mo12 -100(42) . . . . ?
V2 V112 O35 V111 -95.9(12) . . . . ?
O42 V2 O33 Mo9 -118.4(7) . . . . ?
O42 V2 O33 Mo10 114.9(7) . . . . ?
O42 V2 O33 V109 -124.2(8) . . . . ?
O42 V2 O33 V110 123.6(8) . . . . ?
O42 V2 O34 Mo10 -99.8(8) . . . . ?
O42 V2 O34 Mo11 104.4(8) . . . . ?
O42 V2 O34 V110 -107.5(8) . . . . ?
O42 V2 O34 V111 101.8(9) . . . . ?
O42 V2 O36 Mo9 101.0(8) . . . . ?
O42 V2 O36 Mo12 -103.8(8) . . . . ?
O42 V2 O36 V109 106.5(9) . . . . ?
O42 V2 O36 V112 -102.1(9) . . . . ?
Mo6 O38 P1 O37 179.9(2) . . . . ?
Mo6 O38 P1 O39 -60.2(3) . . . . ?
Mo6 O38 P1 O40 59.8(3) . . . . ?
Mo8 O37 P1 O38 -179.8(2) . . . . ?
Mo8 O37 P1 O39 60.6(3) . . . . ?
Mo8 O37 P1 O40 -60.0(3) . . . . ?
Mo9 V2 O33 Mo10 -126.7(3) . . . . ?
Mo9 V2 O33 V109 -5.9(4) . . . . ?
Mo9 V2 O33 V110 -118.0(4) . . . . ?
Mo9 V2 O34 Mo10 40.7(3) . . . . ?
Mo9 V2 O34 Mo11 -115.1(2) . . . . ?
Mo9 V2 O34 V110 33.0(4) . . . . ?
Mo9 V2 O34 V111 -117.7(5) . . . . ?
Mo9 V2 O36 Mo12 155.3(3) . . . . ?
Mo9 V2 O36 V109 5.5(3) . . . . ?
Mo9 V2 O36 V112 156.9(5) . . . . ?
Mo9 V109 O26 Mo5 85(3) . . . . ?
Mo9 V109 O26 V105 94(3) . . . . ?
Mo9 V109 O27 Mo6 -73(2) . . . . ?
Mo9 V109 O27 V106 -58(3) . . . . ?
Mo9 O39 P1 O37 179.0(3) . . . . ?
Mo9 O39 P1 O38 59.0(4) . . . . ?
Mo9 O39 P1 O40 -60.5(4) . . . . ?
Mo10 V2 O33 Mo9 126.7(3) . . . . ?
Mo10 V2 O33 V109 120.8(4) . . . . ?
Mo10 V2 O33 V110 8.7(3) . . . . ?
Mo10 V2 O34 Mo11 -155.8(3) . . . . ?
Mo10 V2 O34 V110 -7.6(3) . . . . ?
Mo10 V2 O34 V111 -158.4(6) . . . . ?
Mo10 V2 O36 Mo9 -39.7(3) . . . . ?
Mo10 V2 O36 Mo12 115.5(2) . . . . ?
Mo10 V2 O36 V109 -34.2(4) . . . . ?
Mo10 V2 O36 V112 117.2(5) . . . . ?
Mo10 V110 O25 Mo5 -107(5) . . . . ?
Mo10 V110 O25 V105 -115(4) . . . . ?
Mo10 V110 O32 Mo8 83.0(19) . . . . ?
Mo10 V110 O32 V108 67(2) . . . . ?
Mo10 O39 P1 O37 -61.5(3) . . . . ?
Mo10 O39 P1 O38 178.4(3) . . . . ?
Mo10 O39 P1 O40 58.9(3) . . . . ?
Mo11 V2 O33 Mo9 109.1(2) . . . . ?
Mo11 V2 O33 Mo10 -17.6(3) . . . . ?
Mo11 V2 O33 V109 103.2(4) . . . . ?
Mo11 V2 O33 V110 -8.9(5) . . . . ?
Mo11 V2 O34 Mo10 155.8(3) . . . . ?
Mo11 V2 O34 V110 148.1(4) . . . . ?
Mo11 V2 O34 V111 -2.6(5) . . . . ?
Mo11 V2 O36 Mo9 -126.93(17) . . . . ?
Mo11 V2 O36 Mo12 28.3(3) . . . . ?
Mo11 V2 O36 V109 -121.4(4) . . . . ?
Mo11 V2 O36 V112 30.0(5) . . . . ?
Mo11 V112 O12 Mo12 -165(4) . . . . ?
Mo11 V112 O35 V2 91.2(6) . . . . ?
Mo11 V112 O35 Mo12 -8(42) . . . . ?
Mo11 V112 O35 V111 -4.7(10) . . . . ?
Mo11 O40 P1 O37 58.0(3) . . . . ?
Mo11 O40 P1 O38 178.2(3) . . . . ?
Mo11 O40 P1 O39 -62.3(3) . . . . ?
Mo12 V2 O33 Mo9 19.0(3) . . . . ?
Mo12 V2 O33 Mo10 -107.7(3) . . . . ?
Mo12 V2 O33 V109 13.1(5) . . . . ?
Mo12 V2 O33 V110 -99.1(4) . . . . ?
Mo12 V2 O34 Mo10 128.06(16) . . . . ?
Mo12 V2 O34 Mo11 -27.7(2) . . . . ?
Mo12 V2 O34 V110 120.4(3) . . . . ?
Mo12 V2 O34 V111 -30.3(5) . . . . ?
Mo12 V2 O36 Mo9 -155.3(3) . . . . ?
Mo12 V2 O36 V109 -149.8(4) . . . . ?
Mo12 V2 O36 V112 1.6(5) . . . . ?
Mo12 V111 O11 Mo11 -176(5) . . . . ?
Mo12 V111 O30 Mo7 34.0(7) . . . . ?
Mo12 V111 O30 V107 31.8(13) . . . . ?
Mo12 V111 O30 Mo11 138(3) . . . . ?
Mo12 V111 O35 V2 -93.2(7) . . . . ?
Mo12 V111 O35 Mo11 -66(10) . . . . ?
Mo12 V111 O35 V112 -0.1(9) . . . . ?
Mo12 O40 P1 O37 -177.3(2) . . . . ?
Mo12 O40 P1 O38 -57.1(3) . . . . ?
Mo12 O40 P1 O39 62.4(3) . . . . ?
V106 O38 P1 O37 -176.9(5) . . . . ?
V106 O38 P1 O39 -57.0(6) . . . . ?
V106 O38 P1 O40 63.0(6) . . . . ?
V108 O37 P1 O38 -176.3(7) . . . . ?
V108 O37 P1 O39 64.1(7) . . . . ?
V108 O37 P1 O40 -56.5(7) . . . . ?
V109 Mo5 O5 V105 -130(3) . . . . ?
V109 Mo5 O25 V105 170(3) . . . . ?
V109 Mo5 O25 Mo10 43.0(4) . . . . ?
V109 Mo5 O25 V110 51.1(8) . . . . ?
V109 Mo5 O26 V105 -110(3) . . . . ?
V109 Mo5 O26 Mo9 11.7(8) . . . . ?
V109 Mo9 O27 Mo6 136.9(18) . . . . ?
V109 Mo9 O27 V106 143(2) . . . . ?
V109 Mo9 O36 V2 130(3) . . . . ?
V109 Mo9 O36 Mo12 1(3) . . . . ?
V109 Mo9 O36 V112 25(3) . . . . ?
V109 O39 P1 O37 163.5(5) . . . . ?
V109 O39 P1 O38 43.5(6) . . . . ?
V109 O39 P1 O40 -76.0(6) . . . . ?
V110 Mo5 O5 V105 135(3) . . . . ?
V110 Mo5 O25 V105 119(3) . . . . ?
V110 Mo5 O25 Mo10 -8.1(7) . . . . ?
V110 Mo5 O26 V105 -170(3) . . . . ?
V110 Mo5 O26 Mo9 -47.7(4) . . . . ?
V110 Mo5 O26 V109 -59.4(9) . . . . ?
V110 V2 O33 Mo9 118.0(4) . . . . ?
V110 V2 O33 Mo10 -8.7(3) . . . . ?
V110 V2 O33 V109 112.2(5) . . . . ?
V110 V2 O34 Mo10 7.6(3) . . . . ?
V110 V2 O34 Mo11 -148.1(4) . . . . ?
V110 V2 O34 V111 -150.7(6) . . . . ?
V110 V2 O36 Mo9 -39.0(4) . . . . ?
V110 V2 O36 Mo12 116.3(4) . . . . ?
V110 V2 O36 V109 -33.5(5) . . . . ?
V110 V2 O36 V112 117.9(6) . . . . ?
V110 Mo10 O33 V2 142.8(16) . . . . ?
V110 Mo10 O33 Mo9 54.7(16) . . . . ?
V110 Mo10 O33 V109 41.5(16) . . . . ?
V110 Mo10 O34 V2 -114(3) . . . . ?
V110 Mo10 O34 Mo11 8(3) . . . . ?
V110 Mo10 O34 V111 -15(3) . . . . ?
V110 O39 P1 O37 -46.9(6) . . . . ?
V110 O39 P1 O38 -167.0(5) . . . . ?
V110 O39 P1 O40 73.5(6) . . . . ?
V111 V2 O33 Mo9 106.5(6) . . . . ?
V111 V2 O33 Mo10 -20.2(6) . . . . ?
V111 V2 O33 V109 100.6(7) . . . . ?
V111 V2 O33 V110 -11.6(7) . . . . ?
V111 V2 O34 Mo10 158.4(6) . . . . ?
V111 V2 O34 Mo11 2.6(5) . . . . ?
V111 V2 O34 V110 150.7(6) . . . . ?
V111 V2 O36 Mo9 -133.6(4) . . . . ?
V111 V2 O36 Mo12 21.7(4) . . . . ?
V111 V2 O36 V109 -128.1(5) . . . . ?
V111 V2 O36 V112 23.3(6) . . . . ?
V111 Mo12 O12 V112 10(2) . . . . ?
V111 Mo12 O28 Mo6 -46.6(9) . . . . ?
V111 Mo12 O28 V106 -58.2(12) . . . . ?
V111 Mo12 O28 V112 -25(6) . . . . ?
V111 Mo12 O29 Mo7 -50.1(4) . . . . ?
V111 Mo12 O29 V107 -44.3(9) . . . . ?
V111 Mo12 O29 V112 23(2) . . . . ?
V111 V112 O12 Mo12 -164(4) . . . . ?
V111 V112 O35 V2 95.9(12) . . . . ?
V111 V112 O35 Mo11 4.7(10) . . . . ?
V111 V112 O35 Mo12 -4(42) . . . . ?
V111 O40 P1 O37 66.0(7) . . . . ?
V111 O40 P1 O38 -173.8(7) . . . . ?
V111 O40 P1 O39 -54.3(7) . . . . ?
V112 V2 O33 Mo9 22.7(6) . . . . ?
V112 V2 O33 Mo10 -104.1(5) . . . . ?
V112 V2 O33 V109 16.8(7) . . . . ?
V112 V2 O33 V110 -95.4(7) . . . . ?
V112 V2 O34 Mo10 134.1(4) . . . . ?
V112 V2 O34 Mo11 -21.7(4) . . . . ?
V112 V2 O34 V110 126.5(5) . . . . ?
V112 V2 O34 V111 -24.3(6) . . . . ?
V112 V2 O36 Mo9 -156.9(5) . . . . ?
V112 V2 O36 Mo12 -1.6(5) . . . . ?
V112 V2 O36 V109 -151.4(6) . . . . ?
V112 Mo11 O11 V111 5(3) . . . . ?
V112 Mo11 O30 Mo7 50.4(5) . . . . ?
V112 Mo11 O30 V107 47.8(13) . . . . ?
V112 Mo11 O30 V111 -34(3) . . . . ?
V112 Mo11 O31 Mo8 54.3(7) . . . . ?
V112 Mo11 O31 V108 56.0(15) . . . . ?
V112 Mo11 O31 V111 -26(12) . . . . ?
V112 V111 O11 Mo11 -173(5) . . . . ?
V112 V111 O30 Mo7 37.5(8) . . . . ?
V112 V111 O30 V107 35.3(14) . . . . ?
V112 V111 O30 Mo11 142(3) . . . . ?
V112 V111 O35 V2 -93.1(11) . . . . ?
V112 V111 O35 Mo11 -66(10) . . . . ?
V112 V111 O35 Mo12 0.1(9) . . . . ?
V112 O40 P1 O37 171.7(5) . . . . ?
V112 O40 P1 O38 -68.1(6) . . . . ?
V112 O40 P1 O39 51.3(6) . . . . ?
O1 Mo1 O17 Mo5 141.0(6) . . . . ?
O1 Mo1 O17 V101 62(7) . . . . ?
O1 Mo1 O17 V105 119.3(9) . . . . ?
O1 Mo1 O24 V101 -54(11) . . . . ?
O1 Mo1 O24 Mo8 -173.7(3) . . . . ?
O1 Mo1 O24 V108 -177.0(7) . . . . ?
O2 Mo2 O18 Mo5 -139.4(6) . . . . ?
O2 Mo2 O18 V102 -84(3) . . . . ?
O2 Mo2 O18 V105 -119.1(9) . . . . ?
O2 Mo2 O19 V102 87(4) . . . . ?
O2 Mo2 O19 Mo6 169.6(3) . . . . ?
O2 Mo2 O19 V106 -178.4(6) . . . . ?
O2 V102 O13 V1 -109.2(6) . . . . ?
O2 V102 O13 Mo1 128.7(8) . . . . ?
O2 V102 O13 Mo2 115(4) . . . . ?
O2 V102 O13 V101 126.6(16) . . . . ?
O2 V102 O14 V1 111.2(5) . . . . ?
O2 V102 O14 Mo2 -100(3) . . . . ?
O2 V102 O14 Mo3 -151.1(4) . . . . ?
O2 V102 O14 V103 -159.3(6) . . . . ?
O3 Mo3 O20 V103 -89(4) . . . . ?
O3 Mo3 O20 Mo6 -171.6(3) . . . . ?
O3 Mo3 O20 V106 -177.6(6) . . . . ?
O3 Mo3 O21 Mo7 132.5(7) . . . . ?
O3 Mo3 O21 V103 88(3) . . . . ?
O3 Mo3 O21 V107 138.9(17) . . . . ?
O3 V103 O14 V1 -108.2(5) . . . . ?
O3 V103 O14 Mo2 152.4(4) . . . . ?
O3 V103 O14 Mo3 101(4) . . . . ?
O3 V103 O14 V102 162.2(6) . . . . ?
O3 V103 O15 V1 106.9(6) . . . . ?
O3 V103 O15 Mo3 -110(5) . . . . ?
O3 V103 O15 Mo4 -131.6(7) . . . . ?
O3 V103 O15 V104 -121.5(11) . . . . ?
O4 Mo4 O22 Mo7 -136.9(7) . . . . ?
O4 Mo4 O22 V104 -34(12) . . . . ?
O4 Mo4 O22 V107 -148.3(15) . . . . ?
O4 Mo4 O23 V104 -78(8) . . . . ?
O4 Mo4 O23 Mo8 172.5(3) . . . . ?
O4 Mo4 O23 V108 -177.5(7) . . . . ?
O4 V104 O22 Mo4 142(13) . . . . ?
O4 V104 O22 Mo7 -132.3(12) . . . . ?
O4 V104 O22 V107 -143.5(18) . . . . ?
O4 V104 O23 Mo4 94(8) . . . . ?
O4 V104 O23 Mo8 168.8(5) . . . . ?
O4 V104 O23 V108 178.4(8) . . . . ?
O5 Mo5 O25 V105 -63(3) . . . . ?
O5 Mo5 O25 Mo10 169.4(3) . . . . ?
O5 Mo5 O25 V110 177.5(8) . . . . ?
O5 Mo5 O26 V105 65(3) . . . . ?
O5 Mo5 O26 Mo9 -173.6(4) . . . . ?
O5 Mo5 O26 V109 174.8(9) . . . . ?
O5 V105 O17 Mo1 -134.3(9) . . . . ?
O5 V105 O17 Mo5 121(3) . . . . ?
O5 V105 O17 V101 -124.7(13) . . . . ?
O5 V105 O18 Mo2 133.0(8) . . . . ?
O5 V105 O18 Mo5 -122(3) . . . . ?
O5 V105 O18 V102 124.2(9) . . . . ?
O7 Mo7 O22 Mo4 142.2(7) . . . . ?
O7 Mo7 O22 V104 133.1(15) . . . . ?
O7 Mo7 O22 V107 -111(12) . . . . ?
O7 V107 O29 Mo7 -72(12) . . . . ?
O7 V107 O29 Mo12 175.7(5) . . . . ?
O7 V107 O29 V112 161.4(8) . . . . ?
O7 V107 O30 Mo7 73(30) . . . . ?
O7 V107 O30 Mo11 -174.8(7) . . . . ?
O7 V107 O30 V111 -159.6(10) . . . . ?
O6 Mo6 O20 Mo3 177.5(3) . . . . ?
O6 Mo6 O20 V103 170.5(5) . . . . ?
O6 Mo6 O20 V106 -135(4) . . . . ?
O6 V106 O27 Mo6 -69(5) . . . . ?
O6 V106 O27 Mo9 133.9(8) . . . . ?
O6 V106 O27 V109 157.7(14) . . . . ?
O6 V106 O28 Mo6 64(2) . . . . ?
O6 V106 O28 Mo12 -141.3(6) . . . . ?
O6 V106 O28 V112 -144.8(8) . . . . ?
O8 Mo8 O31 Mo11 130.8(5) . . . . ?
O8 Mo8 O31 V108 119(10) . . . . ?
O8 Mo8 O31 V111 136.0(10) . . . . ?
O8 Mo8 O32 Mo10 -129.0(5) . . . . ?
O8 Mo8 O32 V108 -110(4) . . . . ?
O8 Mo8 O32 V110 -161.3(12) . . . . ?
O8 V108 O31 Mo8 -55(9) . . . . ?
O8 V108 O31 Mo11 135.0(9) . . . . ?
O8 V108 O31 V111 139.6(11) . . . . ?
O8 V108 O32 Mo8 58(4) . . . . ?
O8 V108 O32 Mo10 -136.6(7) . . . . ?
O8 V108 O32 V110 -159.3(10) . . . . ?
O9 Mo9 V109 Mo5 137.6(17) . . . . ?
O9 Mo9 V109 O26 96(3) . . . . ?
O9 Mo9 V109 O27 -100.8(8) . . . . ?
O9 Mo9 V109 O33 105.5(9) . . . . ?
O9 Mo9 V109 O36 -131(3) . . . . ?
O9 Mo9 V109 O39 169.3(3) . . . . ?
O9 Mo9 O27 Mo6 -131.0(6) . . . . ?
O9 Mo9 O27 V106 -125.3(12) . . . . ?
O9 Mo9 O27 V109 92.1(18) . . . . ?
O9 Mo9 O36 V2 -100.4(3) . . . . ?
O9 Mo9 O36 Mo12 130.3(6) . . . . ?
O9 Mo9 O36 V109 130(3) . . . . ?
O9 Mo9 O36 V112 154.6(12) . . . . ?
O9 V109 O26 Mo5 164.0(6) . . . . ?
O9 V109 O26 V105 172.3(6) . . . . ?
O9 V109 O26 Mo9 79(3) . . . . ?
O9 V109 O27 Mo6 -140.1(13) . . . . ?
O9 V109 O27 Mo9 -66.9(15) . . . . ?
O9 V109 O27 V106 -125.0(19) . . . . ?
O10 Mo10 V110 Mo5 -135(2) . . . . ?
O10 Mo10 V110 V2 -148(2) . . . . ?
O10 Mo10 V110 O25 -70(5) . . . . ?
O10 Mo10 V110 O32 95.7(8) . . . . ?
O10 Mo10 V110 O33 -109.7(8) . . . . ?
O10 Mo10 V110 O34 141(3) . . . . ?
O10 Mo10 V110 O39 -172.0(3) . . . . ?
O10 Mo10 O33 V2 -106.2(3) . . . . ?
O10 Mo10 O33 Mo9 165.8(3) . . . . ?
O10 Mo10 O33 V109 152.6(5) . . . . ?
O10 Mo10 O33 V110 111.1(16) . . . . ?
O10 Mo10 O34 V2 104.8(3) . . . . ?
O10 Mo10 O34 Mo11 -132.8(6) . . . . ?
O10 Mo10 O34 V110 -141(3) . . . . ?
O10 Mo10 O34 V111 -156.5(14) . . . . ?
O10 V110 O25 Mo5 -165.2(5) . . . . ?
O10 V110 O25 V105 -172.7(6) . . . . ?
O10 V110 O25 Mo10 -58(4) . . . . ?
O10 V110 O32 Mo8 142.0(9) . . . . ?
O10 V110 O32 Mo10 59.0(14) . . . . ?
O10 V110 O32 V108 126.2(16) . . . . ?
O11 Mo11 O30 Mo7 172.4(4) . . . . ?
O11 Mo11 O30 V107 169.8(12) . . . . ?
O11 Mo11 O30 V111 88(3) . . . . ?
O11 Mo11 O31 Mo8 -128.9(5) . . . . ?
O11 Mo11 O31 V108 -127.2(15) . . . . ?
O11 Mo11 O31 V111 151(12) . . . . ?
O11 V111 O30 Mo7 -179.2(5) . . . . ?
O11 V111 O30 V107 178.6(12) . . . . ?
O11 V111 O30 Mo11 -75(3) . . . . ?
O11 V111 O35 V2 99.8(12) . . . . ?
O11 V111 O35 Mo11 127(11) . . . . ?
O11 V111 O35 Mo12 -167.0(7) . . . . ?
O11 V111 O35 V112 -167.1(11) . . . . ?
O12 Mo12 O28 Mo6 136.1(6) . . . . ?
O12 Mo12 O28 V106 124.4(10) . . . . ?
O12 Mo12 O28 V112 158(7) . . . . ?
O12 Mo12 O29 Mo7 -169.9(4) . . . . ?
O12 Mo12 O29 V107 -164.1(8) . . . . ?
O12 Mo12 O29 V112 -96(2) . . . . ?
O12 V112 O35 V2 -104.0(10) . . . . ?
O12 V112 O35 Mo11 164.8(6) . . . . ?
O12 V112 O35 Mo12 156(42) . . . . ?
O12 V112 O35 V111 160.1(11) . . . . ?
O13 V1 O15 Mo3 76.8(3) . . . . ?
O13 V1 O15 Mo4 -73.8(3) . . . . ?
O13 V1 O15 V103 80.4(5) . . . . ?
O13 V1 O15 V104 -74.8(7) . . . . ?
O13 Mo1 O1 V101 -27(8) . . . . ?
O13 Mo1 O17 Mo5 43.7(7) . . . . ?
O13 Mo1 O17 V101 -35(7) . . . . ?
O13 Mo1 O17 V105 22.1(10) . . . . ?
O13 Mo1 O24 V101 110(11) . . . . ?
O13 Mo1 O24 Mo8 -10.5(11) . . . . ?
O13 Mo1 O24 V108 -13.8(13) . . . . ?
O13 Mo2 O2 V102 30(2) . . . . ?
O13 Mo2 O18 Mo5 -42.4(6) . . . . ?
O13 Mo2 O18 V102 13(2) . . . . ?
O13 Mo2 O18 V105 -22.1(9) . . . . ?
O13 Mo2 O19 V102 -71(4) . . . . ?
O13 Mo2 O19 Mo6 12.3(9) . . . . ?
O13 Mo2 O19 V106 24.3(10) . . . . ?
O13 V101 O1 Mo1 150(9) . . . . ?
O13 V102 O2 Mo2 -142(3) . . . . ?
O13 V102 O14 V1 -2.0(4) . . . . ?
O13 V102 O14 Mo2 147(3) . . . . ?
O13 V102 O14 Mo3 95.7(5) . . . . ?
O13 V102 O14 V103 87.5(7) . . . . ?
O14 V1 O13 Mo1 152.4(2) . . . . ?
O14 V1 O13 Mo2 2.9(2) . . . . ?
O14 V1 O13 V101 156.9(5) . . . . ?
O14 V1 O13 V102 -2.0(4) . . . . ?
O14 V1 O15 Mo3 -2.4(2) . . . . ?
O14 V1 O15 Mo4 -153.0(3) . . . . ?
O14 V1 O15 V103 1.2(4) . . . . ?
O14 V1 O15 V104 -154.0(7) . . . . ?
O14 Mo2 O2 V102 -49(2) . . . . ?
O14 Mo2 O18 Mo5 10.9(10) . . . . ?
O14 Mo2 O18 V102 66(2) . . . . ?
O14 Mo2 O18 V105 31.2(11) . . . . ?
O14 Mo2 O19 V102 -13(4) . . . . ?
O14 Mo2 O19 Mo6 69.6(3) . . . . ?
O14 Mo2 O19 V106 81.6(6) . . . . ?
O14 Mo3 O3 V103 46(3) . . . . ?
O14 Mo3 O20 V103 10(4) . . . . ?
O14 Mo3 O20 Mo6 -72.6(3) . . . . ?
O14 Mo3 O20 V106 -78.6(6) . . . . ?
O14 Mo3 O21 Mo7 -17.6(11) . . . . ?
O14 Mo3 O21 V103 -62(3) . . . . ?
O14 Mo3 O21 V107 -11.3(19) . . . . ?
O14 V102 O2 Mo2 119(2) . . . . ?
O14 V102 O13 V1 2.1(4) . . . . ?
O14 V102 O13 Mo1 -120.0(8) . . . . ?
O14 V102 O13 Mo2 -134(4) . . . . ?
O14 V102 O13 V101 -122.1(16) . . . . ?
O14 V103 O3 Mo3 -125(3) . . . . ?
O14 V103 O15 V1 -1.2(4) . . . . ?
O14 V103 O15 Mo3 142(5) . . . . ?
O14 V103 O15 Mo4 120.2(7) . . . . ?
O14 V103 O15 V104 130.3(10) . . . . ?
O15 V1 O13 Mo1 72.9(3) . . . . ?
O15 V1 O13 Mo2 -76.7(3) . . . . ?
O15 V1 O13 V101 77.3(6) . . . . ?
O15 V1 O13 V102 -81.5(5) . . . . ?
O15 Mo3 O3 V103 -32(3) . . . . ?
O15 Mo3 O20 V103 63(4) . . . . ?
O15 Mo3 O20 Mo6 -19.8(8) . . . . ?
O15 Mo3 O20 V106 -25.8(9) . . . . ?
O15 Mo3 O21 Mo7 35.1(7) . . . . ?
O15 Mo3 O21 V103 -10(3) . . . . ?
O15 Mo3 O21 V107 41.5(17) . . . . ?
O15 Mo4 O4 V104 -65(7) . . . . ?
O15 Mo4 O22 Mo7 -40.9(7) . . . . ?
O15 Mo4 O22 V104 62(12) . . . . ?
O15 Mo4 O22 V107 -52.3(15) . . . . ?
O15 Mo4 O23 V104 105(9) . . . . ?
O15 Mo4 O23 Mo8 -3.8(11) . . . . ?
O15 Mo4 O23 V108 6.3(12) . . . . ?
O15 V103 O3 Mo3 140(3) . . . . ?
O15 V103 O14 V1 1.2(4) . . . . ?
O15 V103 O14 Mo2 -98.2(5) . . . . ?
O15 V103 O14 Mo3 -150(4) . . . . ?
O15 V103 O14 V102 -88.4(7) . . . . ?
O15 V104 O4 Mo4 108(8) . . . . ?
O15 V104 O22 Mo4 -115(13) . . . . ?
O15 V104 O22 Mo7 -29.8(18) . . . . ?
O15 V104 O22 V107 -41(2) . . . . ?
O15 V104 O23 Mo4 -51(7) . . . . ?
O15 V104 O23 Mo8 24(3) . . . . ?
O15 V104 O23 V108 33(3) . . . . ?
O16 V1 O13 Mo1 -3.7(2) . . . . ?
O16 V1 O13 Mo2 -153.2(2) . . . . ?
O16 V1 O13 V101 0.8(5) . . . . ?
O16 V1 O13 V102 -158.1(4) . . . . ?
O16 V1 O15 Mo3 152.6(2) . . . . ?
O16 V1 O15 Mo4 2.0(2) . . . . ?
O16 V1 O15 V103 156.2(4) . . . . ?
O16 V1 O15 V104 1.1(7) . . . . ?
O16 Mo1 O1 V101 52(8) . . . . ?
O16 Mo1 O17 Mo5 -6.7(11) . . . . ?
O16 Mo1 O17 V101 -85(7) . . . . ?
O16 Mo1 O17 V105 -28.3(13) . . . . ?
O16 Mo1 O24 V101 48(11) . . . . ?
O16 Mo1 O24 Mo8 -72.4(4) . . . . ?
O16 Mo1 O24 V108 -75.6(8) . . . . ?
O16 Mo4 O4 V104 -146(8) . . . . ?
O16 Mo4 O22 Mo7 8.9(12) . . . . ?
O16 Mo4 O22 V104 111(13) . . . . ?
O16 Mo4 O22 V107 -2.5(18) . . . . ?
O16 Mo4 O23 V104 179(100) . . . . ?
O16 Mo4 O23 Mo8 69.9(4) . . . . ?
O16 Mo4 O23 V108 79.9(7) . . . . ?
O16 V101 O1 Mo1 -122(9) . . . . ?
O16 V104 O4 Mo4 31(7) . . . . ?
O16 V104 O22 Mo4 -55(11) . . . . ?
O16 V104 O22 Mo7 31(3) . . . . ?
O16 V104 O22 V107 19(4) . . . . ?
O16 V104 O23 Mo4 -1(8) . . . . ?
O16 V104 O23 Mo8 74.1(8) . . . . ?
O16 V104 O23 V108 83.7(10) . . . . ?
O17 Mo1 O1 V101 -113(8) . . . . ?
O17 Mo1 O24 V101 -159(11) . . . . ?
O17 Mo1 O24 Mo8 80.4(4) . . . . ?
O17 Mo1 O24 V108 77.2(8) . . . . ?
O17 Mo5 O5 V105 43(3) . . . . ?
O17 Mo5 O25 V105 35(3) . . . . ?
O17 Mo5 O25 Mo10 -91.9(3) . . . . ?
O17 Mo5 O25 V110 -83.8(8) . . . . ?
O17 Mo5 O26 V105 -103(3) . . . . ?
O17 Mo5 O26 Mo9 18.5(9) . . . . ?
O17 Mo5 O26 V109 6.9(13) . . . . ?
O17 V101 O1 Mo1 60(8) . . . . ?
O17 V105 O5 Mo5 -127(3) . . . . ?
O17 V105 O18 Mo2 16.7(11) . . . . ?
O17 V105 O18 Mo5 122(3) . . . . ?
O17 V105 O18 V102 7.9(10) . . . . ?
O18 Mo2 O2 V102 117(2) . . . . ?
O18 Mo2 O19 V102 -166(4) . . . . ?
O18 Mo2 O19 Mo6 -83.5(4) . . . . ?
O18 Mo2 O19 V106 -71.4(6) . . . . ?
O18 Mo5 O5 V105 -41(3) . . . . ?
O18 Mo5 O25 V105 103(3) . . . . ?
O18 Mo5 O25 Mo10 -23.7(9) . . . . ?
O18 Mo5 O25 V110 -15.6(11) . . . . ?
O18 Mo5 O26 V105 -35(3) . . . . ?
O18 Mo5 O26 Mo9 86.7(4) . . . . ?
O18 Mo5 O26 V109 75.1(9) . . . . ?
O18 V102 O2 Mo2 -51(2) . . . . ?
O18 V102 O13 V1 153.3(3) . . . . ?
O18 V102 O13 Mo1 31.2(10) . . . . ?
O18 V102 O13 Mo2 17(3) . . . . ?
O18 V102 O13 V101 29.1(18) . . . . ?
O18 V102 O14 V1 -88.3(11) . . . . ?
O18 V102 O14 Mo2 60(2) . . . . ?
O18 V102 O14 Mo3 9.3(14) . . . . ?
O18 V102 O14 V103 1.2(15) . . . . ?
O18 V105 O5 Mo5 128(3) . . . . ?
O18 V105 O17 Mo1 -16.9(11) . . . . ?
O18 V105 O17 Mo5 -122(3) . . . . ?
O18 V105 O17 V101 -7.3(14) . . . . ?
O19 Mo2 O2 V102 -142(2) . . . . ?
O19 Mo2 O18 Mo5 115.5(6) . . . . ?
O19 Mo2 O18 V102 171(3) . . . . ?
O19 Mo2 O18 V105 135.8(9) . . . . ?
O19 V102 O2 Mo2 31.4(19) . . . . ?
O19 V102 O13 V1 87.0(16) . . . . ?
O19 V102 O13 Mo1 -35(2) . . . . ?
O19 V102 O13 Mo2 -49(3) . . . . ?
O19 V102 O13 V101 -37(3) . . . . ?
O19 V102 O14 V1 -157.3(3) . . . . ?
O19 V102 O14 Mo2 -9(2) . . . . ?
O19 V102 O14 Mo3 -59.7(6) . . . . ?
O19 V102 O14 V103 -67.8(7) . . . . ?
O19 Mo6 O6 V106 -118(3) . . . . ?
O19 Mo6 O20 Mo3 76.1(3) . . . . ?
O19 Mo6 O20 V103 69.1(5) . . . . ?
O19 Mo6 O20 V106 123(4) . . . . ?
O19 V106 O6 Mo6 52(2) . . . . ?
O19 V106 O27 Mo6 21(5) . . . . ?
O19 V106 O27 Mo9 -136.3(8) . . . . ?
O19 V106 O27 V109 -112.4(19) . . . . ?
O19 V106 O28 Mo6 -55(2) . . . . ?
O19 V106 O28 Mo12 99.6(18) . . . . ?
O19 V106 O28 V112 96.1(19) . . . . ?
O20 Mo3 O3 V103 137(3) . . . . ?
O20 Mo3 O21 Mo7 -123.0(7) . . . . ?
O20 Mo3 O21 V103 -168(3) . . . . ?
O20 Mo3 O21 V107 -116.7(17) . . . . ?
O20 V103 O3 Mo3 -36(3) . . . . ?
O20 V103 O14 V1 158.9(4) . . . . ?
O20 V103 O14 Mo2 59.5(6) . . . . ?
O20 V103 O14 Mo3 8(3) . . . . ?
O20 V103 O14 V102 69.4(7) . . . . ?
O20 V103 O15 V1 -82.1(17) . . . . ?
O20 V103 O15 Mo3 61(4) . . . . ?
O20 V103 O15 Mo4 39(2) . . . . ?
O20 V103 O15 V104 49(2) . . . . ?
O20 Mo6 O6 V106 153(3) . . . . ?
O20 V106 O6 Mo6 -22(2) . . . . ?
O20 V106 O27 Mo6 67(5) . . . . ?
O20 V106 O27 Mo9 -90(3) . . . . ?
O20 V106 O27 V109 -66(4) . . . . ?
O20 V106 O28 Mo6 -20(2) . . . . ?
O20 V106 O28 Mo12 135.1(7) . . . . ?
O20 V106 O28 V112 131.5(9) . . . . ?
O21 Mo3 O3 V103 -121(3) . . . . ?
O21 Mo3 O20 V103 165(4) . . . . ?
O21 Mo3 O20 Mo6 82.1(3) . . . . ?
O21 Mo3 O20 V106 76.1(6) . . . . ?
O21 Mo7 O7 V107 -155(13) . . . . ?
O21 Mo7 O22 Mo4 39.7(8) . . . . ?
O21 Mo7 O22 V104 30.6(16) . . . . ?
O21 Mo7 O22 V107 147(12) . . . . ?
O21 V103 O3 Mo3 49(3) . . . . ?
O21 V103 O14 V1 84.8(14) . . . . ?
O21 V103 O14 Mo2 -14.6(17) . . . . ?
O21 V103 O14 Mo3 -66(3) . . . . ?
O21 V103 O14 V102 -4.7(18) . . . . ?
O21 V103 O15 V1 -155.7(4) . . . . ?
O21 V103 O15 Mo3 -12(4) . . . . ?
O21 V103 O15 Mo4 -34.2(11) . . . . ?
O21 V103 O15 V104 -24.1(13) . . . . ?
O21 V107 O7 Mo7 22(11) . . . . ?
O21 V107 O29 Mo7 22(12) . . . . ?
O21 V107 O29 Mo12 -90.1(8) . . . . ?
O21 V107 O29 V112 -104.4(8) . . . . ?
O21 V107 O30 Mo7 -100(32) . . . . ?
O21 V107 O30 Mo11 12(6) . . . . ?
O21 V107 O30 V111 27(6) . . . . ?
O22 Mo4 O4 V104 19(7) . . . . ?
O22 Mo4 O23 V104 25(8) . . . . ?
O22 Mo4 O23 Mo8 -84.5(3) . . . . ?
O22 Mo4 O23 V108 -74.4(7) . . . . ?
O22 Mo7 O7 V107 115(12) . . . . ?
O22 V104 O4 Mo4 -157(8) . . . . ?
O22 V104 O23 Mo4 -153(9) . . . . ?
O22 V104 O23 Mo8 -77.5(9) . . . . ?
O22 V104 O23 V108 -67.9(11) . . . . ?
O22 V107 O7 Mo7 -59(12) . . . . ?
O22 V107 O29 Mo7 73(11) . . . . ?
O22 V107 O29 Mo12 -39(3) . . . . ?
O22 V107 O29 V112 -53(3) . . . . ?
O22 V107 O30 Mo7 -26(29) . . . . ?
O22 V107 O30 Mo11 86.2(12) . . . . ?
O22 V107 O30 V111 101.4(12) . . . . ?
O23 Mo4 O4 V104 116(7) . . . . ?
O23 Mo4 O22 Mo7 118.3(7) . . . . ?
O23 Mo4 O22 V104 -139(12) . . . . ?
O23 Mo4 O22 V107 107.0(15) . . . . ?
O23 V104 O4 Mo4 -56(7) . . . . ?
O23 V104 O22 Mo4 38(12) . . . . ?
O23 V104 O22 Mo7 123.7(13) . . . . ?
O23 V104 O22 V107 112(2) . . . . ?
O23 Mo8 O8 V108 -113(5) . . . . ?
O23 Mo8 O31 Mo11 -128.5(5) . . . . ?
O23 Mo8 O31 V108 -140(10) . . . . ?
O23 Mo8 O31 V111 -123.3(10) . . . . ?
O23 Mo8 O32 Mo10 56.3(9) . . . . ?
O23 Mo8 O32 V108 76(4) . . . . ?
O23 Mo8 O32 V110 23.9(15) . . . . ?
O23 V108 O8 Mo8 59(4) . . . . ?
O23 V108 O31 Mo8 37(9) . . . . ?
O23 V108 O31 Mo11 -132.6(10) . . . . ?
O23 V108 O31 V111 -128.0(13) . . . . ?
O23 V108 O32 Mo8 -60(4) . . . . ?
O23 V108 O32 Mo10 105(2) . . . . ?
O23 V108 O32 V110 82(3) . . . . ?
O24 Mo1 O1 V101 147(8) . . . . ?
O24 Mo1 O17 Mo5 -114.8(7) . . . . ?
O24 Mo1 O17 V101 167(7) . . . . ?
O24 Mo1 O17 V105 -136.4(9) . . . . ?
O24 V101 O1 Mo1 -29(8) . . . . ?
O24 Mo8 O8 V108 162(5) . . . . ?
O24 Mo8 O31 Mo11 -60.3(8) . . . . ?
O24 Mo8 O31 V108 -72(10) . . . . ?
O24 Mo8 O31 V111 -55.1(12) . . . . ?
O24 Mo8 O32 Mo10 130.4(5) . . . . ?
O24 Mo8 O32 V108 150(4) . . . . ?
O24 Mo8 O32 V110 98.0(12) . . . . ?
O24 V108 O8 Mo8 -15(4) . . . . ?
O24 V108 O31 Mo8 85(10) . . . . ?
O24 V108 O31 Mo11 -85(4) . . . . ?
O24 V108 O31 V111 -81(4) . . . . ?
O24 V108 O32 Mo8 -26(4) . . . . ?
O24 V108 O32 Mo10 138.8(7) . . . . ?
O24 V108 O32 V110 116.1(13) . . . . ?
O25 Mo5 O5 V105 134(3) . . . . ?
O25 Mo5 O26 V105 166(3) . . . . ?
O25 Mo5 O26 Mo9 -71.9(4) . . . . ?
O25 Mo5 O26 V109 -83.5(9) . . . . ?
O25 V105 O5 Mo5 -39(2) . . . . ?
O25 V105 O17 Mo1 131.7(9) . . . . ?
O25 V105 O17 Mo5 27(3) . . . . ?
O25 V105 O17 V101 141.3(12) . . . . ?
O25 V105 O18 Mo2 -72.8(16) . . . . ?
O25 V105 O18 Mo5 32.1(18) . . . . ?
O25 V105 O18 V102 -81.6(15) . . . . ?
O25 Mo10 V110 Mo5 -65(5) . . . . ?
O25 Mo10 V110 V2 -78(5) . . . . ?
O25 Mo10 V110 O10 70(5) . . . . ?
O25 Mo10 V110 O32 166(5) . . . . ?
O25 Mo10 V110 O33 -40(5) . . . . ?
O25 Mo10 V110 O34 -149(3) . . . . ?
O25 Mo10 V110 O39 -102(5) . . . . ?
O25 Mo10 O10 V110 -18.7(17) . . . . ?
O25 Mo10 O33 V2 155.3(2) . . . . ?
O25 Mo10 O33 Mo9 67.2(3) . . . . ?
O25 Mo10 O33 V109 54.0(5) . . . . ?
O25 Mo10 O33 V110 12.5(16) . . . . ?
O25 Mo10 O34 V2 -89.3(5) . . . . ?
O25 Mo10 O34 Mo11 33.2(10) . . . . ?
O25 Mo10 O34 V110 25(3) . . . . ?
O25 Mo10 O34 V111 9.4(17) . . . . ?
O25 V110 O10 Mo10 153(2) . . . . ?
O25 V110 O32 Mo8 -103.7(13) . . . . ?
O25 V110 O32 Mo10 173(2) . . . . ?
O25 V110 O32 V108 -119.6(16) . . . . ?
O26 Mo5 O5 V105 -133(3) . . . . ?
O26 Mo5 O25 V105 -166(3) . . . . ?
O26 Mo5 O25 Mo10 66.7(3) . . . . ?
O26 Mo5 O25 V110 74.8(8) . . . . ?
O26 V105 O5 Mo5 39(2) . . . . ?
O26 V105 O17 Mo1 73.0(17) . . . . ?
O26 V105 O17 Mo5 -32.1(18) . . . . ?
O26 V105 O17 V101 82.5(18) . . . . ?
O26 V105 O18 Mo2 -131.8(8) . . . . ?
O26 V105 O18 Mo5 -27(3) . . . . ?
O26 V105 O18 V102 -140.6(8) . . . . ?
O26 Mo9 V109 Mo5 42(2) . . . . ?
O26 Mo9 V109 O9 -96(3) . . . . ?
O26 Mo9 V109 O27 163(4) . . . . ?
O26 Mo9 V109 O33 10(4) . . . . ?
O26 Mo9 V109 O36 133(2) . . . . ?
O26 Mo9 V109 O39 73(3) . . . . ?
O26 Mo9 O9 V109 28.1(18) . . . . ?
O26 Mo9 O27 Mo6 129.2(6) . . . . ?
O26 Mo9 O27 V106 134.9(12) . . . . ?
O26 Mo9 O27 V109 -7.7(17) . . . . ?
O26 Mo9 O36 V2 72.5(6) . . . . ?
O26 Mo9 O36 Mo12 -56.8(9) . . . . ?
O26 Mo9 O36 V109 -57(3) . . . . ?
O26 Mo9 O36 V112 -32.5(15) . . . . ?
O26 V109 O9 Mo9 -139(3) . . . . ?
O26 V109 O27 Mo6 95.7(17) . . . . ?
O26 V109 O27 Mo9 169(2) . . . . ?
O26 V109 O27 V106 111(2) . . . . ?
O27 Mo6 O6 V106 -28(3) . . . . ?
O27 Mo6 O20 Mo3 -1.3(7) . . . . ?
O27 Mo6 O20 V103 -8.3(8) . . . . ?
O27 Mo6 O20 V106 46(4) . . . . ?
O27 Mo9 V109 Mo5 -122(2) . . . . ?
O27 Mo9 V109 O9 100.8(8) . . . . ?
O27 Mo9 V109 O26 -163(4) . . . . ?
O27 Mo9 V109 O33 -153.6(5) . . . . ?
O27 Mo9 V109 O36 -30(3) . . . . ?
O27 Mo9 V109 O39 -89.9(8) . . . . ?
O27 Mo9 O9 V109 -64.1(18) . . . . ?
O27 Mo9 O36 V2 156.7(2) . . . . ?
O27 Mo9 O36 Mo12 27.5(5) . . . . ?
O27 Mo9 O36 V109 27(3) . . . . ?
O27 Mo9 O36 V112 51.7(12) . . . . ?
O27 V106 O6 Mo6 143(3) . . . . ?
O27 V106 O28 Mo6 -180(100) . . . . ?
O27 V106 O28 Mo12 -24.8(16) . . . . ?
O27 V106 O28 V112 -28.4(16) . . . . ?
O27 V109 O9 Mo9 95.4(19) . . . . ?
O27 V109 O26 Mo5 -76.5(11) . . . . ?
O27 V109 O26 V105 -68.2(12) . . . . ?
O27 V109 O26 Mo9 -162(4) . . . . ?
O28 Mo6 O6 V106 59(3) . . . . ?
O28 Mo6 O20 Mo3 -79.3(3) . . . . ?
O28 Mo6 O20 V103 -86.3(5) . . . . ?
O28 Mo6 O20 V106 -32(4) . . . . ?
O28 Mo12 O12 V112 -172(2) . . . . ?
O28 Mo12 O29 Mo7 85.4(4) . . . . ?
O28 Mo12 O29 V107 91.2(8) . . . . ?
O28 Mo12 O29 V112 159(2) . . . . ?
O28 V106 O6 Mo6 -106(3) . . . . ?
O28 V106 O27 Mo6 179(100) . . . . ?
O28 V106 O27 Mo9 22.4(16) . . . . ?
O28 V106 O27 V109 46(2) . . . . ?
O28 V112 O12 Mo12 6.4(19) . . . . ?
O28 V112 O35 V2 63(3) . . . . ?
O28 V112 O35 Mo11 -28(4) . . . . ?
O28 V112 O35 Mo12 -36(39) . . . . ?
O28 V112 O35 V111 -33(4) . . . . ?
O29 Mo7 O7 V107 -66(12) . . . . ?
O29 Mo7 O22 Mo4 -34.3(13) . . . . ?
O29 Mo7 O22 V104 -43.4(18) . . . . ?
O29 Mo7 O22 V107 73(12) . . . . ?
O29 V107 O7 Mo7 108(12) . . . . ?
O29 V107 O30 Mo7 176(31) . . . . ?
O29 V107 O30 Mo11 -71.8(14) . . . . ?
O29 V107 O30 V111 -56.6(15) . . . . ?
O29 Mo12 O12 V112 92(2) . . . . ?
O29 Mo12 O28 Mo6 -121.2(6) . . . . ?
O29 Mo12 O28 V106 -132.9(10) . . . . ?
O29 Mo12 O28 V112 -100(7) . . . . ?
O29 V112 O12 Mo12 -72(2) . . . . ?
O29 V112 O35 V2 154.2(6) . . . . ?
O29 V112 O35 Mo11 63.0(10) . . . . ?
O29 V112 O35 Mo12 54(41) . . . . ?
O29 V112 O35 V111 58.3(14) . . . . ?
O30 Mo7 O7 V107 22(12) . . . . ?
O30 Mo7 O22 Mo4 -117.3(7) . . . . ?
O30 Mo7 O22 V104 -126.4(15) . . . . ?
O30 Mo7 O22 V107 -10(12) . . . . ?
O30 V107 O7 Mo7 -155(13) . . . . ?
O30 V107 O29 Mo7 -178(13) . . . . ?
O30 V107 O29 Mo12 69.7(13) . . . . ?
O30 V107 O29 V112 55.4(14) . . . . ?
O30 Mo11 O11 V111 -79(3) . . . . ?
O30 Mo11 O31 Mo8 129.2(5) . . . . ?
O30 Mo11 O31 V108 130.9(14) . . . . ?
O30 Mo11 O31 V111 49(12) . . . . ?
O30 V111 O11 Mo11 85(3) . . . . ?
O30 V111 O35 V2 -150.4(7) . . . . ?
O30 V111 O35 Mo11 -123(10) . . . . ?
O30 V111 O35 Mo12 -57.2(12) . . . . ?
O30 V111 O35 V112 -57.3(15) . . . . ?
O31 Mo8 O8 V108 -22(5) . . . . ?
O31 Mo8 O32 Mo10 -26.0(6) . . . . ?
O31 Mo8 O32 V108 -7(4) . . . . ?
O31 Mo8 O32 V110 -58.4(12) . . . . ?
O31 Mo11 O11 V111 -173(3) . . . . ?
O31 Mo11 O30 Mo7 -83.9(4) . . . . ?
O31 Mo11 O30 V107 -86.5(12) . . . . ?
O31 Mo11 O30 V111 -169(3) . . . . ?
O31 V108 O8 Mo8 152(6) . . . . ?
O31 V108 O32 Mo8 172(5) . . . . ?
O31 V108 O32 Mo10 -23.2(19) . . . . ?
O31 V108 O32 V110 -46(2) . . . . ?
O31 V111 O11 Mo11 6(2) . . . . ?
O31 V111 O30 Mo7 -94.7(6) . . . . ?
O31 V111 O30 V107 -96.9(13) . . . . ?
O31 V111 O30 Mo11 10(2) . . . . ?
O31 V111 O35 V2 -55(3) . . . . ?
O31 V111 O35 Mo11 -28(8) . . . . ?
O31 V111 O35 Mo12 38(3) . . . . ?
O31 V111 O35 V112 38(3) . . . . ?
O32 Mo8 O8 V108 70(5) . . . . ?
O32 Mo8 O31 Mo11 27.2(5) . . . . ?
O32 Mo8 O31 V108 16(10) . . . . ?
O32 Mo8 O31 V111 32.4(10) . . . . ?
O32 Mo10 V110 Mo5 129(3) . . . . ?
O32 Mo10 V110 V2 116.4(16) . . . . ?
O32 Mo10 V110 O10 -95.7(8) . . . . ?
O32 Mo10 V110 O25 -166(5) . . . . ?
O32 Mo10 V110 O33 154.6(4) . . . . ?
O32 Mo10 V110 O34 45(3) . . . . ?
O32 Mo10 V110 O39 92.3(9) . . . . ?
O32 Mo10 O10 V110 68.5(18) . . . . ?
O32 Mo10 O33 V2 76.3(5) . . . . ?
O32 Mo10 O33 Mo9 -11.8(7) . . . . ?
O32 Mo10 O33 V109 -25.0(8) . . . . ?
O32 Mo10 O33 V110 -66.5(16) . . . . ?
O32 Mo10 O34 V2 -155.0(2) . . . . ?
O32 Mo10 O34 Mo11 -32.5(6) . . . . ?
O32 Mo10 O34 V110 -41(3) . . . . ?
O32 Mo10 O34 V111 -56.2(15) . . . . ?
O32 V108 O8 Mo8 -99(5) . . . . ?
O32 V108 O31 Mo8 -163(11) . . . . ?
O32 V108 O31 Mo11 27(2) . . . . ?
O32 V108 O31 V111 32(2) . . . . ?
O32 V110 O10 Mo10 -94.0(18) . . . . ?
O32 V110 O25 Mo5 87.8(9) . . . . ?
O32 V110 O25 V105 80.4(10) . . . . ?
O32 V110 O25 Mo10 -165(5) . . . . ?
O33 V2 O34 Mo10 -0.3(2) . . . . ?
O33 V2 O34 Mo11 -156.1(3) . . . . ?
O33 V2 O34 V110 -7.9(4) . . . . ?
O33 V2 O34 V111 -158.7(5) . . . . ?
O33 V2 O36 Mo9 0.0(2) . . . . ?
O33 V2 O36 Mo12 155.3(3) . . . . ?
O33 V2 O36 V109 5.5(4) . . . . ?
O33 V2 O36 V112 156.9(5) . . . . ?
O33 Mo9 V109 Mo5 32(2) . . . . ?
O33 Mo9 V109 O9 -105.5(9) . . . . ?
O33 Mo9 V109 O26 -10(4) . . . . ?
O33 Mo9 V109 O27 153.6(5) . . . . ?
O33 Mo9 V109 O36 123(3) . . . . ?
O33 Mo9 V109 O39 63.8(9) . . . . ?
O33 Mo9 O9 V109 116.1(19) . . . . ?
O33 Mo9 O27 Mo6 48.6(10) . . . . ?
O33 Mo9 O27 V106 54.3(14) . . . . ?
O33 Mo9 O27 V109 -88.3(18) . . . . ?
O33 Mo9 O36 V2 0.0(2) . . . . ?
O33 Mo9 O36 Mo12 -129.3(5) . . . . ?
O33 Mo9 O36 V109 -130(3) . . . . ?
O33 Mo9 O36 V112 -105.0(12) . . . . ?
O33 Mo10 V110 Mo5 -25(3) . . . . ?
O33 Mo10 V110 V2 -38.2(14) . . . . ?
O33 Mo10 V110 O10 109.7(8) . . . . ?
O33 Mo10 V110 O25 40(5) . . . . ?
O33 Mo10 V110 O32 -154.6(4) . . . . ?
O33 Mo10 V110 O34 -109(2) . . . . ?
O33 Mo10 V110 O39 -62.3(10) . . . . ?
O33 Mo10 O10 V110 -110.5(18) . . . . ?
O33 Mo10 O34 V2 0.3(2) . . . . ?
O33 Mo10 O34 Mo11 122.7(6) . . . . ?
O33 Mo10 O34 V110 114(3) . . . . ?
O33 Mo10 O34 V111 99.0(15) . . . . ?
O33 V109 O9 Mo9 -50.9(16) . . . . ?
O33 V109 O26 Mo5 77.6(7) . . . . ?
O33 V109 O26 V105 85.9(8) . . . . ?
O33 V109 O26 Mo9 -8(3) . . . . ?
O33 V109 O27 Mo6 -35(3) . . . . ?
O33 V109 O27 Mo9 38.5(11) . . . . ?
O33 V109 O27 V106 -20(3) . . . . ?
O33 V110 O10 Mo10 55.2(15) . . . . ?
O33 V110 O25 Mo5 -72.8(7) . . . . ?
O33 V110 O25 V105 -80.3(8) . . . . ?
O33 V110 O25 Mo10 34(4) . . . . ?
O33 V110 O32 Mo8 38(2) . . . . ?
O33 V110 O32 Mo10 -45.2(13) . . . . ?
O33 V110 O32 V108 22(2) . . . . ?
O34 V2 O33 Mo9 127.0(2) . . . . ?
O34 V2 O33 Mo10 0.3(2) . . . . ?
O34 V2 O33 V109 121.1(4) . . . . ?
O34 V2 O33 V110 8.9(4) . . . . ?
O34 V2 O36 Mo9 -92.3(4) . . . . ?
O34 V2 O36 Mo12 62.9(4) . . . . ?
O34 V2 O36 V109 -86.8(5) . . . . ?
O34 V2 O36 V112 64.6(6) . . . . ?
O34 Mo10 V110 Mo5 84(4) . . . . ?
O34 Mo10 V110 V2 71(2) . . . . ?
O34 Mo10 V110 O10 -141(3) . . . . ?
O34 Mo10 V110 O25 149(3) . . . . ?
O34 Mo10 V110 O32 -45(3) . . . . ?
O34 Mo10 V110 O33 109(2) . . . . ?
O34 Mo10 V110 O39 47(3) . . . . ?
O34 Mo10 O10 V110 155.5(18) . . . . ?
O34 Mo10 O33 V2 -0.3(2) . . . . ?
O34 Mo10 O33 Mo9 -88.3(3) . . . . ?
O34 Mo10 O33 V109 -101.5(5) . . . . ?
O34 Mo10 O33 V110 -143.1(16) . . . . ?
O34 Mo11 O11 V111 99(3) . . . . ?
O34 Mo11 O30 Mo7 -2.6(8) . . . . ?
O34 Mo11 O30 V107 -5.2(14) . . . . ?
O34 Mo11 O30 V111 -87(3) . . . . ?
O34 Mo11 O31 Mo8 -28.1(5) . . . . ?
O34 Mo11 O31 V108 -26.4(14) . . . . ?
O34 Mo11 O31 V111 -108(12) . . . . ?
O34 V110 O10 Mo10 -19.1(14) . . . . ?
O34 V110 O25 Mo5 -15(4) . . . . ?
O34 V110 O25 V105 -22(4) . . . . ?
O34 V110 O25 Mo10 93(6) . . . . ?
O34 V110 O32 Mo8 60.7(12) . . . . ?
O34 V110 O32 Mo10 -22.3(14) . . . . ?
O34 V110 O32 V108 44.9(17) . . . . ?
O34 V111 O11 Mo11 -67(3) . . . . ?
O34 V111 O30 Mo7 -60(2) . . . . ?
O34 V111 O30 V107 -62(2) . . . . ?
O34 V111 O30 Mo11 44.0(17) . . . . ?
O34 V111 O35 V2 2.0(6) . . . . ?
O34 V111 O35 Mo11 29(10) . . . . ?
O34 V111 O35 Mo12 95.2(8) . . . . ?
O34 V111 O35 V112 95.1(12) . . . . ?
O35 V2 O33 Mo9 68.3(8) . . . . ?
O35 V2 O33 Mo10 -58.4(8) . . . . ?
O35 V2 O33 V109 62.4(9) . . . . ?
O35 V2 O33 V110 -49.7(9) . . . . ?
O35 V2 O34 Mo10 160.1(2) . . . . ?
O35 V2 O34 Mo11 4.3(2) . . . . ?
O35 V2 O34 V110 152.4(4) . . . . ?
O35 V2 O34 V111 1.7(5) . . . . ?
O35 V2 O36 Mo9 -158.6(2) . . . . ?
O35 V2 O36 Mo12 -3.3(2) . . . . ?
O35 V2 O36 V109 -153.1(4) . . . . ?
O35 V2 O36 V112 -1.7(5) . . . . ?
O35 Mo11 O11 V111 12(3) . . . . ?
O35 Mo11 O30 Mo7 72.0(4) . . . . ?
O35 Mo11 O30 V107 69.4(12) . . . . ?
O35 Mo11 O30 V111 -13(3) . . . . ?
O35 Mo11 O31 Mo8 40.5(9) . . . . ?
O35 Mo11 O31 V108 42.2(16) . . . . ?
O35 Mo11 O31 V111 -40(12) . . . . ?
O35 Mo12 O12 V112 1(2) . . . . ?
O35 Mo12 O28 Mo6 -27.5(10) . . . . ?
O35 Mo12 O28 V106 -39.1(13) . . . . ?
O35 Mo12 O28 V112 -6(6) . . . . ?
O35 Mo12 O29 Mo7 -70.6(4) . . . . ?
O35 Mo12 O29 V107 -64.8(8) . . . . ?
O35 Mo12 O29 V112 3(2) . . . . ?
O35 V111 O11 Mo11 -164(4) . . . . ?
O35 V111 O30 Mo7 59.3(11) . . . . ?
O35 V111 O30 V107 57.1(16) . . . . ?
O35 V111 O30 Mo11 164(3) . . . . ?
O35 V112 O12 Mo12 -178(3) . . . . ?
O36 V2 O33 Mo9 0.0(2) . . . . ?
O36 V2 O33 Mo10 -126.7(2) . . . . ?
O36 V2 O33 V109 -5.9(4) . . . . ?
O36 V2 O33 V110 -118.1(4) . . . . ?
O36 V2 O34 Mo10 93.2(4) . . . . ?
O36 V2 O34 Mo11 -62.6(4) . . . . ?
O36 V2 O34 V110 85.5(5) . . . . ?
O36 V2 O34 V111 -65.2(6) . . . . ?
O36 Mo9 V109 Mo5 -91(3) . . . . ?
O36 Mo9 V109 O9 131(3) . . . . ?
O36 Mo9 V109 O26 -133(2) . . . . ?
O36 Mo9 V109 O27 30(3) . . . . ?
O36 Mo9 V109 O33 -123(3) . . . . ?
O36 Mo9 V109 O39 -60(3) . . . . ?
O36 Mo9 O9 V109 -154.8(19) . . . . ?
O36 Mo9 O27 Mo6 -27.0(6) . . . . ?
O36 Mo9 O27 V106 -21.3(12) . . . . ?
O36 Mo9 O27 V109 -163.9(18) . . . . ?
O36 Mo12 O12 V112 -84(2) . . . . ?
O36 Mo12 O28 Mo6 35.5(6) . . . . ?
O36 Mo12 O28 V106 23.9(10) . . . . ?
O36 Mo12 O28 V112 57(7) . . . . ?
O36 Mo12 O29 Mo7 0.5(8) . . . . ?
O36 Mo12 O29 V107 6.3(11) . . . . ?
O36 Mo12 O29 V112 74(2) . . . . ?
O36 V109 O9 Mo9 19.5(15) . . . . ?
O36 V109 O26 Mo5 39(2) . . . . ?
O36 V109 O26 V105 47(2) . . . . ?
O36 V109 O26 Mo9 -46(3) . . . . ?
O36 V109 O27 Mo6 -60.0(16) . . . . ?
O36 V109 O27 Mo9 13.2(14) . . . . ?
O36 V109 O27 V106 -45(2) . . . . ?
O36 V112 O12 Mo12 80(2) . . . . ?
O36 V112 O35 V2 -2.0(6) . . . . ?
O36 V112 O35 Mo11 -93.2(8) . . . . ?
O36 V112 O35 Mo12 -102(42) . . . . ?
O36 V112 O35 V111 -97.9(13) . . . . ?
O37 Mo1 O17 Mo5 -40.0(7) . . . . ?
O37 Mo1 O17 V101 -119(7) . . . . ?
O37 Mo1 O17 V105 -61.7(9) . . . . ?
O37 Mo1 O24 V101 117(11) . . . . ?
O37 Mo1 O24 Mo8 -3.2(3) . . . . ?
O37 Mo1 O24 V108 -6.4(7) . . . . ?
O37 Mo4 O22 Mo7 43.2(7) . . . . ?
O37 Mo4 O22 V104 146(12) . . . . ?
O37 Mo4 O22 V107 31.8(15) . . . . ?
O37 Mo4 O23 V104 109(8) . . . . ?
O37 Mo4 O23 Mo8 -0.1(3) . . . . ?
O37 Mo4 O23 V108 10.0(7) . . . . ?
O37 Mo8 O8 V108 -155(5) . . . . ?
O37 Mo8 O31 Mo11 -56.8(5) . . . . ?
O37 Mo8 O31 V108 -68(10) . . . . ?
O37 Mo8 O31 V111 -51.6(10) . . . . ?
O37 Mo8 O32 Mo10 58.3(5) . . . . ?
O37 Mo8 O32 V108 78(4) . . . . ?
O37 Mo8 O32 V110 25.9(12) . . . . ?
O37 V108 O8 Mo8 10(2) . . . . ?
O37 V108 O31 Mo8 109(10) . . . . ?
O37 V108 O31 Mo11 -61.5(16) . . . . ?
O37 V108 O31 V111 -56.9(18) . . . . ?
O37 V108 O32 Mo8 -96(4) . . . . ?
O37 V108 O32 Mo10 69.6(12) . . . . ?
O37 V108 O32 V110 47.0(17) . . . . ?
O38 Mo2 O2 V102 -68(2) . . . . ?
O38 Mo2 O18 Mo5 41.6(6) . . . . ?
O38 Mo2 O18 V102 97(3) . . . . ?
O38 Mo2 O18 V105 61.9(9) . . . . ?
O38 Mo2 O19 V102 -82(4) . . . . ?
O38 Mo2 O19 Mo6 1.0(3) . . . . ?
O38 Mo2 O19 V106 13.0(6) . . . . ?
O38 Mo3 O3 V103 64(3) . . . . ?
O38 Mo3 O20 V103 79(4) . . . . ?
O38 Mo3 O20 Mo6 -3.4(3) . . . . ?
O38 Mo3 O20 V106 -9.4(6) . . . . ?
O38 Mo3 O21 Mo7 -48.7(7) . . . . ?
O38 Mo3 O21 V103 -93(3) . . . . ?
O38 Mo3 O21 V107 -42.3(17) . . . . ?
O38 V103 O3 Mo3 -40.1(16) . . . . ?
O38 V103 O14 V1 89.2(2) . . . . ?
O38 V103 O14 Mo2 -10.2(5) . . . . ?
O38 V103 O14 Mo3 -62(3) . . . . ?
O38 V103 O14 V102 -0.3(7) . . . . ?
O38 V103 O15 V1 -72.9(3) . . . . ?
O38 V103 O15 Mo3 70(4) . . . . ?
O38 V103 O15 Mo4 48.5(10) . . . . ?
O38 V103 O15 V104 58.7(12) . . . . ?
O38 Mo6 O20 Mo3 3.4(3) . . . . ?
O38 Mo6 O20 V103 -3.5(4) . . . . ?
O38 Mo6 O20 V106 50(4) . . . . ?
O38 V106 O6 Mo6 6.5(9) . . . . ?
O38 V106 O27 Mo6 91(5) . . . . ?
O38 V106 O27 Mo9 -66.1(12) . . . . ?
O38 V106 O27 V109 -42(2) . . . . ?
O38 V106 O28 Mo6 -89(3) . . . . ?
O38 V106 O28 Mo12 66.1(11) . . . . ?
O38 V106 O28 V112 62.5(11) . . . . ?
O39 Mo5 O25 V105 120(3) . . . . ?
O39 Mo5 O25 Mo10 -6.8(3) . . . . ?
O39 Mo5 O25 V110 1.3(7) . . . . ?
O39 Mo5 O26 V105 -120(3) . . . . ?
O39 Mo5 O26 Mo9 2.2(3) . . . . ?
O39 Mo5 O26 V109 -9.5(8) . . . . ?
O39 Mo9 V109 Mo5 -31.7(16) . . . . ?
O39 Mo9 V109 O9 -169.3(3) . . . . ?
O39 Mo9 V109 O26 -73(3) . . . . ?
O39 Mo9 V109 O27 89.9(8) . . . . ?
O39 Mo9 V109 O33 -63.8(9) . . . . ?
O39 Mo9 V109 O36 60(3) . . . . ?
O39 Mo9 O9 V109 69(2) . . . . ?
O39 Mo9 O27 Mo6 57.2(6) . . . . ?
O39 Mo9 O27 V106 62.9(12) . . . . ?
O39 Mo9 O27 V109 -79.7(17) . . . . ?
O39 Mo9 O36 V2 71.8(2) . . . . ?
O39 Mo9 O36 Mo12 -57.4(5) . . . . ?
O39 Mo9 O36 V109 -58(3) . . . . ?
O39 Mo9 O36 V112 -33.2(12) . . . . ?
O39 Mo10 V110 Mo5 37(2) . . . . ?
O39 Mo10 V110 V2 24(2) . . . . ?
O39 Mo10 V110 O10 172.0(3) . . . . ?
O39 Mo10 V110 O25 102(5) . . . . ?
O39 Mo10 V110 O32 -92.3(9) . . . . ?
O39 Mo10 V110 O33 62.3(10) . . . . ?
O39 Mo10 V110 O34 -47(3) . . . . ?
O39 Mo10 O10 V110 -44(2) . . . . ?
O39 Mo10 O33 V2 84.1(2) . . . . ?
O39 Mo10 O33 Mo9 -4.0(3) . . . . ?
O39 Mo10 O33 V109 -17.2(5) . . . . ?
O39 Mo10 O33 V110 -58.7(16) . . . . ?
O39 Mo10 O34 V2 -71.7(2) . . . . ?
O39 Mo10 O34 Mo11 50.8(6) . . . . ?
O39 Mo10 O34 V110 42(3) . . . . ?
O39 Mo10 O34 V111 27.0(15) . . . . ?
O39 V109 O9 Mo9 -23.3(8) . . . . ?
O39 V109 O26 Mo5 9.3(8) . . . . ?
O39 V109 O26 V105 17.6(9) . . . . ?
O39 V109 O26 Mo9 -76(3) . . . . ?
O39 V109 O27 Mo6 15.7(18) . . . . ?
O39 V109 O27 Mo9 88.9(17) . . . . ?
O39 V109 O27 V106 31(2) . . . . ?
O39 V110 O10 Mo10 21.5(10) . . . . ?
O39 V110 O25 Mo5 -1.3(8) . . . . ?
O39 V110 O25 V105 -8.8(9) . . . . ?
O39 V110 O25 Mo10 106(5) . . . . ?
O39 V110 O32 Mo8 -18.4(14) . . . . ?
O39 V110 O32 Mo10 -101.4(18) . . . . ?
O39 V110 O32 V108 -34.3(17) . . . . ?
O40 Mo7 O7 V107 -23(10) . . . . ?
O40 Mo7 O22 Mo4 -44.6(7) . . . . ?
O40 Mo7 O22 V104 -53.7(15) . . . . ?
O40 Mo7 O22 V107 62(12) . . . . ?
O40 V107 O29 Mo7 106(12) . . . . ?
O40 V107 O29 Mo12 -6.2(8) . . . . ?
O40 V107 O29 V112 -20.5(9) . . . . ?
O40 V107 O30 Mo7 -111(30) . . . . ?
O40 V107 O30 Mo11 1.6(12) . . . . ?
O40 V107 O30 V111 16.8(13) . . . . ?
O40 Mo11 O30 Mo7 1.0(4) . . . . ?
O40 Mo11 O30 V107 -1.6(12) . . . . ?
O40 Mo11 O30 V111 -84(3) . . . . ?
O40 Mo11 O31 Mo8 55.8(5) . . . . ?
O40 Mo11 O31 V108 57.5(14) . . . . ?
O40 Mo11 O31 V111 -24(12) . . . . ?
O40 Mo12 O12 V112 29(2) . . . . ?
O40 Mo12 O28 Mo6 -47.8(6) . . . . ?
O40 Mo12 O28 V106 -59.4(10) . . . . ?
O40 Mo12 O28 V112 -26(7) . . . . ?
O40 Mo12 O29 Mo7 0.3(3) . . . . ?
O40 Mo12 O29 V107 6.1(8) . . . . ?
O40 Mo12 O29 V112 74(2) . . . . ?
O40 V111 O11 Mo11 13.4(17) . . . . ?
O40 V111 O30 Mo7 -14.6(7) . . . . ?
O40 V111 O30 V107 -16.8(13) . . . . ?
O40 V111 O30 Mo11 90(3) . . . . ?
O40 V111 O35 V2 -79.4(4) . . . . ?
O40 V111 O35 Mo11 -52(10) . . . . ?
O40 V111 O35 Mo12 13.8(9) . . . . ?
O40 V111 O35 V112 13.7(13) . . . . ?
O40 V112 O12 Mo12 -18.4(15) . . . . ?
O40 V112 O35 V2 81.9(4) . . . . ?
O40 V112 O35 Mo11 -9.3(9) . . . . ?
O40 V112 O35 Mo12 -18(41) . . . . ?
O40 V112 O35 V111 -14.0(13) . . . . ?
N1 C11 C12 C13 -173.6(6) . . . . ?
N1 C21 C22 C23 -172.5(6) . . . . ?
N1 C31 C32 C33 171.0(7) . . . . ?
N1 C41 C42 C43 175.5(7) . . . . ?
N2 C51 C52 C53 -175.3(7) . . . . ?
N2 C61 C62 C63 170.0(8) . . . . ?
N2 C71 C72 C73 -168.4(7) . . . . ?
N2 C81 C82 C83 163.5(6) . . . . ?
C11 N1 C21 C22 70.6(7) . . . . ?
C11 N1 C31 C32 51.1(8) . . . . ?
C11 N1 C41 C42 -173.9(6) . . . . ?
C11 C12 C13 C14 178.9(7) . . . . ?
C21 N1 C11 C12 174.7(6) . . . . ?
C21 N1 C31 C32 -66.0(8) . . . . ?
C21 N1 C41 C42 -55.0(8) . . . . ?
C21 C22 C23 C24 -168.8(7) . . . . ?
C31 N1 C11 C12 57.1(8) . . . . ?
C31 N1 C21 C22 -170.8(6) . . . . ?
C31 N1 C41 C42 65.7(8) . . . . ?
C31 C32 C33 C34 -178.6(8) . . . . ?
C41 N1 C11 C12 -63.3(7) . . . . ?
C41 N1 C21 C22 -49.1(8) . . . . ?
C41 N1 C31 C32 170.8(6) . . . . ?
C41 C42 C43 C44 177.3(11) . . . . ?
C51 N2 C61 C62 -65.2(8) . . . . ?
C51 N2 C71 C72 -173.7(6) . . . . ?
C51 N2 C81 C82 55.7(7) . . . . ?
C51 C52 C53 C54 -177.3(9) . . . . ?
C61 N2 C51 C52 -54.6(9) . . . . ?
C61 N2 C71 C72 64.3(8) . . . . ?
C61 N2 C81 C82 176.9(6) . . . . ?
C61 C62 C63 C64 -82.5(11) . . . . ?
C71 N2 C51 C52 -175.7(7) . . . . ?
C71 N2 C61 C62 54.0(9) . . . . ?
C71 N2 C81 C82 -63.1(7) . . . . ?
C71 C72 C73 C74 -178.1(7) . . . . ?
C81 N2 C51 C52 63.0(8) . . . . ?
C81 N2 C61 C62 174.3(7) . . . . ?
C81 N2 C71 C72 -52.7(8) . . . . ?
C81 C82 C83 C84 57.0(10) . . . . ?
